data_7016728
loop_
_publ_author_name
'Escuer, Albert'
'Vlahopoulou, Gina'
'Mautner, Franz A.'

_publ_section_title
;
 Use of 6-methylpyridine-2-carbaldehydeoxime in nickel(ii) carboxylate
 chemistry: synthetic, structural and magnetic properties of penta and
 hexanuclear complexes.
;
_journal_issue 39
_journal_name_full 'Dalton transactions (Cambridge, England : 2003)'
_journal_page_first 10109
_journal_page_last 10116
_journal_paper_doi 10.1039/c1dt10657k
_journal_volume 40
_journal_year 2011
_chemical_formula_moiety '2(C70 H60 Cl4 N18 Ni5 O14), C4 H10 O, 4(C H2 Cl2), H2 O'
_chemical_formula_sum 'C148 H140 Cl16 N36 Ni10 O30'
_chemical_formula_weight 4057.26
_chemical_name_common (Ni5(N3)2(3-ClBzO2)4(L)6)(CH2Cl2)4(C4H10O)(H2O)
_chemical_name_systematic
;
?
;
_space_group_IT_number 14
_symmetry_cell_setting monoclinic
_symmetry_space_group_name_Hall '-P 2yn'
_symmetry_space_group_name_H-M 'P 1 21/n 1'
_atom_sites_solution_hydrogens geom
_atom_sites_solution_primary direct
_atom_sites_solution_secondary difmap
_audit_creation_method SHELXL-97
_cell_angle_alpha 90.00
_cell_angle_beta 97.217(2)
_cell_angle_gamma 90.00
_cell_formula_units_Z 4
_cell_length_a 22.7201(7)
_cell_length_b 24.5465(9)
_cell_length_c 30.7437(11)
_cell_measurement_reflns_used 5000
_cell_measurement_temperature 100(2)
_cell_measurement_theta_max 25.00
_cell_measurement_theta_min 1.45
_cell_volume 17009.9(10)
_computing_cell_refinement 'Bruker SAINT'
_computing_data_collection 'Bruker SMART'
_computing_data_reduction 'Bruker SHELXTL'
_computing_molecular_graphics SHELXTL/PC
_computing_publication_material SHELXTL/PC
_computing_structure_refinement 'SHELXL-97 (Sheldrick, 2008)'
_computing_structure_solution 'SHELXS-97 (Sheldrick, 2008)'
_diffrn_ambient_temperature 100(2)
_diffrn_measured_fraction_theta_full 0.975
_diffrn_measured_fraction_theta_max 0.975
_diffrn_measurement_device_type 'Bruker APEX-II CCD'
_diffrn_measurement_method \w-scans
_diffrn_radiation_monochromator graphite
_diffrn_radiation_source 'fine-focus sealed tube'
_diffrn_radiation_type MoK\a
_diffrn_radiation_wavelength 0.71073
_diffrn_reflns_av_R_equivalents 0.1290
_diffrn_reflns_av_sigmaI/netI 0.1556
_diffrn_reflns_limit_h_max 26
_diffrn_reflns_limit_h_min -27
_diffrn_reflns_limit_k_max 29
_diffrn_reflns_limit_k_min -29
_diffrn_reflns_limit_l_max 36
_diffrn_reflns_limit_l_min -34
_diffrn_reflns_number 148150
_diffrn_reflns_theta_full 25.00
_diffrn_reflns_theta_max 25.00
_diffrn_reflns_theta_min 1.45
_exptl_absorpt_coefficient_mu 1.411
_exptl_absorpt_correction_T_max 0.9457
_exptl_absorpt_correction_T_min 0.8057
_exptl_absorpt_correction_type multi-scan
_exptl_absorpt_process_details SADABS
_exptl_crystal_colour green
_exptl_crystal_density_diffrn 1.584
_exptl_crystal_density_method 'not measured'
_exptl_crystal_description irregular
_exptl_crystal_F_000 8288
_exptl_crystal_size_max 0.16
_exptl_crystal_size_mid 0.14
_exptl_crystal_size_min 0.04
_refine_diff_density_max 2.092
_refine_diff_density_min -1.367
_refine_diff_density_rms 0.131
_refine_ls_extinction_method none
_refine_ls_goodness_of_fit_ref 1.030
_refine_ls_matrix_type fullcycle
_refine_ls_number_parameters 2201
_refine_ls_number_reflns 29951
_refine_ls_number_restraints 95
_refine_ls_restrained_S_all 1.047
_refine_ls_R_factor_all 0.1578
_refine_ls_R_factor_gt 0.0617
_refine_ls_shift/su_max 0.004
_refine_ls_shift/su_mean 0.000
_refine_ls_structure_factor_coef Fsqd
_refine_ls_weighting_details 'calc w=1/[\s^2^(Fo^2^)+(0.0569P)^2^+70.1034P] where P=(Fo^2^+2Fc^2^)/3'
_refine_ls_weighting_scheme calc
_refine_ls_wR_factor_gt 0.1260
_refine_ls_wR_factor_ref 0.1692
_reflns_number_gt 15795
_reflns_number_total 29951
_reflns_threshold_expression >2sigma(I)
_cod_data_source_file c1dt10657k.txt
_cod_data_source_block TZ365KF2
_cod_depositor_comments
;
The following automatic conversions were performed:

'_symmetry_cell_setting' value 'Monoclinic' changed to 'monoclinic'
according to /home/saulius/struct/CIF-dictionaries/cif_core.dic
dictionary named 'cif_core.dic' version 2.4.1 from 2010-06-29.

Automatic conversion script
Id: cif_fix_values 1715 2011-07-08 13:25:40Z adriana 
;
_cod_original_sg_symbol_H-M 'P 21/n'
_cod_database_code 7016728

loop_
_symmetry_equiv_pos_as_xyz
'x, y, z'
'-x+1/2, y+1/2, -z+1/2'
'-x, -y, -z'
'x-1/2, -y-1/2, z-1/2'

loop_
_atom_site_label
_atom_site_type_symbol
_atom_site_fract_x
_atom_site_fract_y
_atom_site_fract_z
_atom_site_U_iso_or_equiv
_atom_site_adp_type
_atom_site_occupancy
_atom_site_symmetry_multiplicity
_atom_site_calc_flag
_atom_site_refinement_flags
_atom_site_disorder_assembly
_atom_site_disorder_group
Ni1 Ni 0.95876(4) 0.08754(4) 0.26923(3) 0.0154(2) Uani 1 1 d . . .
Ni2 Ni 0.86768(4) 0.15601(4) 0.19398(3) 0.0147(2) Uani 1 1 d . . .
Ni3 Ni 0.82863(4) 0.03683(4) 0.14493(3) 0.0124(2) Uani 1 1 d . . .
Ni4 Ni 0.83699(4) -0.08522(4) 0.09556(3) 0.0131(2) Uani 1 1 d . . .
Ni5 Ni 0.84098(4) -0.02290(4) -0.00124(3) 0.0146(2) Uani 1 1 d . . .
Cl1 Cl 0.85434(11) 0.15805(14) 0.46116(7) 0.0625(9) Uani 1 1 d . . .
Cl2 Cl 0.66300(14) 0.32363(11) 0.08130(8) 0.0597(8) Uani 1 1 d . . .
Cl3 Cl 0.81463(11) -0.23503(10) 0.27928(8) 0.0459(6) Uani 1 1 d . . .
Cl4 Cl 0.60174(14) -0.19108(14) -0.11366(9) 0.0763(11) Uani 1 1 d . . .
O1 O 0.8419(2) 0.1724(2) 0.25574(15) 0.0199(13) Uani 1 1 d . . .
O2 O 0.9055(2) 0.1275(2) 0.30511(16) 0.0216(13) Uani 1 1 d . . .
O3 O 0.7820(2) 0.1678(2) 0.16816(16) 0.0182(12) Uani 1 1 d . . .
O4 O 0.75711(19) 0.0889(2) 0.13231(15) 0.0164(12) Uani 1 1 d . . .
O5 O 0.85127(19) 0.0756(2) 0.20329(15) 0.0158(12) Uani 1 1 d . . .
O6 O 1.0077(2) 0.0039(2) 0.20444(17) 0.0252(14) Uani 1 1 d D . .
H21Z H 0.9722(13) 0.001(3) 0.194(2) 0.038 Uiso 1 1 d D . .
O7 O 0.77598(19) -0.0206(2) 0.17322(15) 0.0150(12) Uani 1 1 d . . .
O8 O 0.7837(2) -0.1033(2) 0.14217(15) 0.0167(12) Uani 1 1 d . . .
O9 O 0.8083(2) -0.0069(2) 0.08908(15) 0.0160(12) Uani 1 1 d . . .
O10 O 0.9132(2) 0.0840(2) 0.03283(16) 0.0198(12) Uani 1 1 d D . .
H20Z H 0.899(3) 0.082(3) 0.0571(13) 0.030 Uiso 1 1 d D . .
O11 O 0.7716(2) -0.0754(2) -0.01538(15) 0.0177(12) Uani 1 1 d . . .
O12 O 0.7666(2) -0.1087(2) 0.05223(16) 0.0186(12) Uani 1 1 d . . .
O29 O 0.8793(2) 0.0876(2) 0.11287(15) 0.0151(12) Uani 1 1 d . . .
O30 O 0.9034(2) -0.0083(2) 0.15939(15) 0.0156(12) Uani 1 1 d . . .
N1 N 0.9542(2) 0.1471(3) 0.22213(19) 0.0165(15) Uani 1 1 d . . .
N2 N 0.9965(3) 0.1606(3) 0.20400(19) 0.0166(15) Uani 1 1 d . . .
N3 N 1.0367(3) 0.1734(3) 0.1872(2) 0.0324(19) Uani 1 1 d . . .
N4 N 0.8904(3) 0.2344(3) 0.17021(19) 0.0172(15) Uani 1 1 d . . .
N5 N 0.8845(2) 0.1379(2) 0.13168(18) 0.0148(14) Uani 1 1 d . . .
N6 N 1.0424(3) 0.1165(3) 0.29918(19) 0.0192(15) Uani 1 1 d . . .
N7 N 1.0170(3) 0.0416(3) 0.23815(19) 0.0197(15) Uani 1 1 d . . .
N8 N 0.8856(2) 0.0523(3) 0.23769(18) 0.0149(15) Uani 1 1 d . . .
N9 N 0.8880(3) -0.0739(3) 0.04467(19) 0.0168(15) Uani 1 1 d . . .
N10 N 0.9230(3) -0.1085(3) 0.0358(2) 0.0185(15) Uani 1 1 d . . .
N11 N 0.9565(3) -0.1412(3) 0.0276(2) 0.0273(18) Uani 1 1 d . . .
N12 N 0.8843(3) -0.1605(3) 0.11482(19) 0.0168(15) Uani 1 1 d . . .
N13 N 0.8982(2) -0.0601(2) 0.14569(18) 0.0139(14) Uani 1 1 d . . .
N14 N 0.8961(3) -0.0460(3) -0.04933(19) 0.0180(15) Uani 1 1 d . . .
N15 N 0.9073(3) 0.0376(3) 0.00664(19) 0.0184(15) Uani 1 1 d . . .
N16 N 0.7904(2) 0.0415(3) -0.03556(19) 0.0151(15) Uani 1 1 d . . .
N17 N 0.8024(2) 0.0124(3) 0.04726(18) 0.0129(14) Uani 1 1 d . . .
N50 N 0.9480(3) 0.0160(3) 0.3112(2) 0.0199(15) Uani 1 1 d . . .
C1 C 0.8625(3) 0.1592(3) 0.2939(2) 0.0187(18) Uani 1 1 d . . .
C2 C 0.8353(3) 0.1823(3) 0.3321(2) 0.022(2) Uani 1 1 d . . .
C3 C 0.8534(3) 0.1623(4) 0.3737(2) 0.029(2) Uani 1 1 d . . .
H3 H 0.8810 0.1331 0.3776 0.035 Uiso 1 1 calc R . .
C4 C 0.8314(4) 0.1845(4) 0.4092(3) 0.037(3) Uani 1 1 d . . .
C5 C 0.7921(4) 0.2270(4) 0.4046(3) 0.041(3) Uani 1 1 d . . .
H5 H 0.7774 0.2420 0.4296 0.050 Uiso 1 1 calc R . .
C6 C 0.7737(4) 0.2482(4) 0.3632(3) 0.035(2) Uani 1 1 d . . .
H6 H 0.7469 0.2780 0.3597 0.042 Uiso 1 1 calc R . .
C7 C 0.7951(3) 0.2251(4) 0.3270(3) 0.027(2) Uani 1 1 d . . .
H7 H 0.7820 0.2387 0.2985 0.032 Uiso 1 1 calc R . .
C8 C 0.7510(3) 0.1395(3) 0.1405(2) 0.0167(18) Uani 1 1 d . . .
C9 C 0.7019(3) 0.1679(3) 0.1118(2) 0.0194(19) Uani 1 1 d . . .
C10 C 0.7034(3) 0.2250(3) 0.1103(2) 0.024(2) Uani 1 1 d . . .
H10 H 0.7341 0.2444 0.1275 0.029 Uiso 1 1 calc R . .
C11 C 0.6598(4) 0.2528(4) 0.0836(3) 0.031(2) Uani 1 1 d . . .
C12 C 0.6145(4) 0.2257(4) 0.0594(3) 0.042(3) Uani 1 1 d . . .
H12 H 0.5848 0.2454 0.0413 0.050 Uiso 1 1 calc R . .
C13 C 0.6120(4) 0.1698(4) 0.0613(3) 0.037(3) Uani 1 1 d . . .
H13 H 0.5803 0.1509 0.0447 0.045 Uiso 1 1 calc R . .
C14 C 0.6561(3) 0.1403(4) 0.0878(2) 0.025(2) Uani 1 1 d . . .
H14 H 0.6542 0.1017 0.0890 0.030 Uiso 1 1 calc R . .
C15 C 0.8947(3) 0.2832(3) 0.1900(2) 0.0203(19) Uani 1 1 d . . .
C16 C 0.9096(3) 0.3307(3) 0.1683(3) 0.026(2) Uani 1 1 d . . .
H16 H 0.9114 0.3650 0.1827 0.031 Uiso 1 1 calc R . .
C17 C 0.9217(3) 0.3262(4) 0.1257(3) 0.028(2) Uani 1 1 d . . .
H17 H 0.9308 0.3579 0.1101 0.033 Uiso 1 1 calc R . .
C18 C 0.9205(4) 0.2761(3) 0.1056(3) 0.027(2) Uani 1 1 d . . .
H18 H 0.9302 0.2723 0.0765 0.032 Uiso 1 1 calc R . .
C19 C 0.9048(3) 0.2318(3) 0.1289(2) 0.0190(18) Uani 1 1 d . . .
C20 C 0.9027(3) 0.1773(3) 0.1090(2) 0.0193(19) Uani 1 1 d . . .
H20 H 0.9142 0.1713 0.0808 0.023 Uiso 1 1 calc R . .
C21 C 0.8827(4) 0.2860(3) 0.2366(2) 0.029(2) Uani 1 1 d . . .
H21A H 0.8431 0.2713 0.2389 0.043 Uiso 1 1 calc R . .
H21B H 0.8846 0.3240 0.2464 0.043 Uiso 1 1 calc R . .
H21C H 0.9125 0.2645 0.2550 0.043 Uiso 1 1 calc R . .
C22 C 1.0866(3) 0.0846(3) 0.2891(2) 0.023(2) Uani 1 1 d . . .
C23 C 1.1435(3) 0.0851(4) 0.3125(3) 0.033(2) Uani 1 1 d . . .
H23 H 1.1740 0.0622 0.3044 0.039 Uiso 1 1 calc R . .
C24 C 1.1537(4) 0.1199(4) 0.3476(3) 0.036(2) Uani 1 1 d . . .
H24 H 1.1905 0.1191 0.3661 0.043 Uiso 1 1 calc R . .
C25 C 1.1105(4) 0.1555(4) 0.3556(3) 0.032(2) Uani 1 1 d . . .
H25 H 1.1184 0.1814 0.3786 0.039 Uiso 1 1 calc R . .
C26 C 1.0547(3) 0.1548(3) 0.3308(2) 0.0234(19) Uani 1 1 d U . .
C27 C 1.0079(4) 0.1937(3) 0.3391(3) 0.027(2) Uani 1 1 d . . .
H27A H 0.9893 0.2086 0.3111 0.040 Uiso 1 1 calc R . .
H27B H 1.0255 0.2235 0.3576 0.040 Uiso 1 1 calc R . .
H27C H 0.9780 0.1750 0.3539 0.040 Uiso 1 1 calc R . .
C28 C 1.0720(3) 0.0473(3) 0.2523(2) 0.022(2) Uani 1 1 d . . .
H28 H 1.1019 0.0281 0.2395 0.027 Uiso 1 1 calc R . .
C29 C 0.9063(3) -0.0170(4) 0.2896(2) 0.023(2) Uani 1 1 d . . .
C30 C 0.8942(4) -0.0679(4) 0.3042(3) 0.038(3) Uani 1 1 d . . .
H30 H 0.8649 -0.0899 0.2879 0.045 Uiso 1 1 calc R . .
C31 C 0.9250(4) -0.0871(4) 0.3430(3) 0.045(3) Uani 1 1 d . . .
H31 H 0.9187 -0.1229 0.3533 0.053 Uiso 1 1 calc R . .
C32 C 0.9656(4) -0.0518(4) 0.3661(3) 0.039(3) Uani 1 1 d . . .
H32 H 0.9864 -0.0630 0.3934 0.047 Uiso 1 1 calc R . .
C33 C 0.9759(3) -0.0012(4) 0.3501(2) 0.027(2) Uani 1 1 d . . .
C34 C 1.0170(4) 0.0371(4) 0.3761(3) 0.031(2) Uani 1 1 d . . .
H34A H 1.0533 0.0410 0.3622 0.047 Uiso 1 1 calc R . .
H34B H 1.0271 0.0228 0.4059 0.047 Uiso 1 1 calc R . .
H34C H 0.9978 0.0727 0.3774 0.047 Uiso 1 1 calc R . .
C35 C 0.8716(3) 0.0055(3) 0.2507(2) 0.0192(19) Uani 1 1 d . . .
H35 H 0.8394 -0.0143 0.2355 0.023 Uiso 1 1 calc R . .
C36 C 0.7738(3) -0.0716(3) 0.1730(2) 0.0165(18) Uani 1 1 d . . .
C37 C 0.7611(3) -0.0993(3) 0.2150(2) 0.0174(18) Uani 1 1 d . . .
C38 C 0.7863(3) -0.1500(3) 0.2254(2) 0.0214(19) Uani 1 1 d . . .
H38 H 0.8073 -0.1687 0.2051 0.026 Uiso 1 1 calc R . .
C39 C 0.7805(3) -0.1729(4) 0.2659(3) 0.026(2) Uani 1 1 d . . .
C40 C 0.7485(4) -0.1475(4) 0.2952(3) 0.033(2) Uani 1 1 d . . .
H40 H 0.7444 -0.1639 0.3226 0.039 Uiso 1 1 calc R . .
C41 C 0.7222(4) -0.0976(4) 0.2839(3) 0.031(2) Uani 1 1 d . . .
H41 H 0.6989 -0.0802 0.3034 0.038 Uiso 1 1 calc R . .
C42 C 0.7297(3) -0.0732(4) 0.2445(2) 0.026(2) Uani 1 1 d . . .
H42 H 0.7131 -0.0382 0.2377 0.031 Uiso 1 1 calc R . .
C43 C 0.7484(3) -0.1040(3) 0.0118(2) 0.0188(19) Uani 1 1 d . . .
C44 C 0.6940(3) -0.1371(3) -0.0039(2) 0.0198(19) Uani 1 1 d . . .
C45 C 0.6760(4) -0.1449(4) -0.0477(3) 0.035(2) Uani 1 1 d . . .
H45 H 0.6967 -0.1290 -0.0695 0.041 Uiso 1 1 calc R . .
C46 C 0.6242(4) -0.1782(4) -0.0590(3) 0.046(3) Uani 1 1 d . . .
C47 C 0.5939(4) -0.1997(4) -0.0284(3) 0.051(3) Uani 1 1 d . . .
H47 H 0.5596 -0.2211 -0.0374 0.061 Uiso 1 1 calc R . .
C48 C 0.6107(4) -0.1917(4) 0.0148(3) 0.050(3) Uani 1 1 d . . .
H48 H 0.5887 -0.2067 0.0362 0.060 Uiso 1 1 calc R . .
C49 C 0.6619(3) -0.1603(4) 0.0270(3) 0.035(2) Uani 1 1 d . . .
H49 H 0.6749 -0.1548 0.0573 0.043 Uiso 1 1 calc R . .
C50 C 0.7705(3) 0.0758(3) -0.0066(2) 0.0183(18) Uani 1 1 d . . .
C51 C 0.7441(3) 0.1255(3) -0.0186(3) 0.025(2) Uani 1 1 d . . .
H51 H 0.7301 0.1485 0.0027 0.030 Uiso 1 1 calc R . .
C52 C 0.7386(4) 0.1410(4) -0.0622(3) 0.034(2) Uani 1 1 d . . .
H52 H 0.7234 0.1758 -0.0713 0.041 Uiso 1 1 calc R . .
C53 C 0.7560(4) 0.1039(4) -0.0920(3) 0.034(2) Uani 1 1 d . . .
H53 H 0.7501 0.1126 -0.1223 0.041 Uiso 1 1 calc R . .
C54 C 0.7818(3) 0.0545(3) -0.0789(2) 0.0207(19) Uani 1 1 d . . .
C55 C 0.7973(4) 0.0133(4) -0.1110(2) 0.030(2) Uani 1 1 d . . .
H55A H 0.8381 0.0194 -0.1171 0.044 Uiso 1 1 calc R . .
H55B H 0.7701 0.0167 -0.1383 0.044 Uiso 1 1 calc R . .
H55C H 0.7940 -0.0233 -0.0988 0.044 Uiso 1 1 calc R . .
C56 C 0.7758(3) 0.0580(3) 0.0388(2) 0.0145(17) Uani 1 1 d . . .
H56 H 0.7605 0.0789 0.0609 0.017 Uiso 1 1 calc R . .
C57 C 0.9240(3) -0.1524(3) 0.1506(2) 0.0218(19) Uani 1 1 d . . .
C58 C 0.9564(3) -0.1937(3) 0.1719(3) 0.029(2) Uani 1 1 d . . .
H58 H 0.9836 -0.1863 0.1973 0.035 Uiso 1 1 calc R . .
C59 C 0.9488(4) -0.2461(3) 0.1561(3) 0.029(2) Uani 1 1 d . . .
H59 H 0.9699 -0.2757 0.1707 0.035 Uiso 1 1 calc R . .
C60 C 0.9100(3) -0.2546(3) 0.1187(3) 0.024(2) Uani 1 1 d . . .
H60 H 0.9049 -0.2902 0.1068 0.029 Uiso 1 1 calc R . .
C61 C 0.8779(3) -0.2108(3) 0.0980(2) 0.0187(18) Uani 1 1 d . . .
C62 C 0.8372(3) -0.2190(3) 0.0568(2) 0.0214(19) Uani 1 1 d . . .
H62A H 0.8002 -0.1992 0.0585 0.032 Uiso 1 1 calc R . .
H62B H 0.8287 -0.2579 0.0527 0.032 Uiso 1 1 calc R . .
H62C H 0.8560 -0.2053 0.0320 0.032 Uiso 1 1 calc R . .
C63 C 0.9307(3) -0.0966(3) 0.1663(2) 0.0199(19) Uani 1 1 d . . .
H63 H 0.9583 -0.0876 0.1911 0.024 Uiso 1 1 calc R . .
C64 C 0.9390(3) -0.0084(3) -0.0531(2) 0.0185(18) Uani 1 1 d . . .
C65 C 0.9792(3) -0.0128(3) -0.0828(2) 0.0212(19) Uani 1 1 d . . .
H65 H 1.0075 0.0151 -0.0853 0.025 Uiso 1 1 calc R . .
C66 C 0.9778(3) -0.0586(4) -0.1091(2) 0.027(2) Uani 1 1 d . . .
H66 H 1.0051 -0.0629 -0.1298 0.033 Uiso 1 1 calc R . .
C67 C 0.9363(3) -0.0973(4) -0.1044(2) 0.026(2) Uani 1 1 d . . .
H67 H 0.9351 -0.1294 -0.1219 0.031 Uiso 1 1 calc R . .
C68 C 0.8954(3) -0.0908(3) -0.0745(2) 0.0188(18) Uani 1 1 d . . .
C69 C 0.8496(4) -0.1336(3) -0.0707(3) 0.031(2) Uani 1 1 d . . .
H69A H 0.8506 -0.1444 -0.0399 0.046 Uiso 1 1 calc R . .
H69B H 0.8578 -0.1653 -0.0883 0.046 Uiso 1 1 calc R . .
H69C H 0.8103 -0.1190 -0.0814 0.046 Uiso 1 1 calc R . .
C70 C 0.9415(3) 0.0381(3) -0.0227(2) 0.0156(17) Uani 1 1 d . . .
H70 H 0.9681 0.0675 -0.0251 0.019 Uiso 1 1 calc R . .
Ni6 Ni 0.99905(4) 0.41551(4) 0.74367(3) 0.0149(2) Uani 1 1 d . . .
Ni7 Ni 0.89965(4) 0.51469(4) 0.75374(3) 0.0175(2) Uani 1 1 d . . .
Ni8 Ni 0.84236(4) 0.43921(4) 0.82951(3) 0.0133(2) Uani 1 1 d . . .
Ni9 Ni 0.83492(4) 0.49170(4) 0.97546(3) 0.0187(2) Uani 1 1 d . . .
Ni10 Ni 0.82124(4) 0.37223(4) 0.92100(3) 0.0162(2) Uani 1 1 d . . .
Cl5 Cl 0.99634(13) 0.42893(12) 0.51490(8) 0.0616(9) Uani 1 1 d . . .
Cl6 Cl 0.52238(12) 0.32646(17) 0.96049(10) 0.0857(12) Uani 1 1 d U . .
Cl7 Cl 0.71598(19) 0.23396(17) 0.68179(10) 0.1118(16) Uani 1 1 d U . .
Cl8 Cl 0.6140(2) 0.6275(2) 0.66077(14) 0.0811(18) Uani 0.684(6) 1 d PU A 1
Cl8B Cl 0.5664(3) 0.5760(3) 0.8058(2) 0.034(2) Uani 0.316(6) 1 d PDU A 2
O13 O 0.8914(2) 0.4871(2) 0.68949(16) 0.0201(13) Uani 1 1 d . . .
O14 O 0.9694(2) 0.4327(2) 0.68153(15) 0.0189(12) Uani 1 1 d . . .
O15 O 0.8101(2) 0.5344(2) 0.74289(17) 0.0243(13) Uani 1 1 d . . .
O16 O 0.7754(2) 0.4875(2) 0.79727(15) 0.0166(12) Uani 1 1 d . . .
O17 O 1.0152(2) 0.3689(2) 0.84242(16) 0.0207(13) Uani 1 1 d D . .
H19Z H 0.9793(13) 0.376(3) 0.842(3) 0.031 Uiso 1 1 d D . .
O18 O 0.8814(2) 0.4381(2) 0.77364(15) 0.0160(12) Uani 1 1 d . . .
O19 O 0.89077(19) 0.5071(2) 0.84965(15) 0.0148(12) Uani 1 1 d . . .
O20 O 0.7935(2) 0.3696(2) 0.81134(15) 0.0162(12) Uani 1 1 d . . .
O21 O 0.7751(2) 0.3268(2) 0.87361(16) 0.0204(13) Uani 1 1 d . . .
O22 O 0.9110(2) 0.3931(2) 0.85905(16) 0.0166(12) Uani 1 1 d . . .
O23 O 0.8051(2) 0.4420(2) 0.88628(15) 0.0160(12) Uani 1 1 d . . .
O24 O 0.7432(2) 0.3869(2) 0.94857(16) 0.0197(13) Uani 1 1 d . . .
O25 O 0.9261(2) 0.5545(2) 0.92435(16) 0.0217(13) Uani 1 1 d D . .
H22Z H 0.910(3) 0.538(3) 0.9020(17) 0.033 Uiso 1 1 d D . .
O26 O 0.7569(2) 0.4630(2) 0.98988(17) 0.0262(14) Uani 1 1 d . . .
N18 N 0.9896(3) 0.4942(3) 0.7636(2) 0.0192(15) Uani 1 1 d . . .
N19 N 1.0302(3) 0.5260(3) 0.76780(19) 0.0190(15) Uani 1 1 d . . .
N20 N 1.0700(3) 0.5563(3) 0.7720(2) 0.0344(19) Uani 1 1 d . . .
N21 N 0.9877(3) 0.3315(3) 0.72464(19) 0.0168(15) Uani 1 1 d . . .
N22 N 0.9175(2) 0.3998(3) 0.75984(18) 0.0137(14) Uani 1 1 d . . .
N23 N 1.0921(3) 0.4243(3) 0.7395(2) 0.0215(16) Uani 1 1 d . . .
N24 N 1.0386(3) 0.3868(3) 0.80588(19) 0.0158(15) Uani 1 1 d . . .
N25 N 0.9208(3) 0.5990(3) 0.7484(2) 0.0281(17) Uani 1 1 d . . .
N26 N 0.9010(2) 0.5400(3) 0.81695(19) 0.0166(15) Uani 1 1 d . . .
N27 N 0.8708(3) 0.4151(3) 0.9710(2) 0.0202(16) Uani 1 1 d . . .
N28 N 0.9038(3) 0.3922(3) 0.9991(2) 0.0187(15) Uani 1 1 d . . .
N29 N 0.9354(3) 0.3704(3) 1.0259(2) 0.0301(18) Uani 1 1 d . . .
N30 N 0.7941(3) 0.5719(3) 0.96386(19) 0.0201(16) Uani 1 1 d . . .
N31 N 0.8033(2) 0.4877(3) 0.91104(19) 0.0155(14) Uani 1 1 d . . .
N32 N 0.8838(3) 0.4987(3) 1.0398(2) 0.0232(16) Uani 1 1 d . . .
N33 N 0.9120(3) 0.5323(3) 0.9629(2) 0.0203(16) Uani 1 1 d . . .
N34 N 0.8540(2) 0.2962(3) 0.94988(19) 0.0176(15) Uani 1 1 d . . .
N35 N 0.8938(2) 0.3592(3) 0.89001(18) 0.0150(15) Uani 1 1 d . . .
C71 C 1.1250(3) 0.3940(4) 0.7707(3) 0.025(2) Uani 1 1 d . . .
C72 C 1.1835(3) 0.3816(4) 0.7696(3) 0.036(2) Uani 1 1 d . . .
H72 H 1.2038 0.3582 0.7911 0.043 Uiso 1 1 calc R . .
C73 C 1.2126(4) 0.4034(4) 0.7371(3) 0.039(3) Uani 1 1 d . . .
H73 H 1.2532 0.3953 0.7356 0.046 Uiso 1 1 calc R . .
C74 C 1.1821(4) 0.4365(4) 0.7075(3) 0.030(2) Uani 1 1 d . . .
H74 H 1.2017 0.4527 0.6853 0.036 Uiso 1 1 calc R . .
C75 C 1.1216(3) 0.4473(3) 0.7090(3) 0.023(2) Uani 1 1 d . . .
C76 C 1.0899(3) 0.4857(4) 0.6763(3) 0.032(2) Uani 1 1 d . . .
H76A H 1.0602 0.4657 0.6566 0.048 Uiso 1 1 calc R . .
H76B H 1.1185 0.5027 0.6591 0.048 Uiso 1 1 calc R . .
H76C H 1.0701 0.5141 0.6917 0.048 Uiso 1 1 calc R . .
C77 C 1.0940(3) 0.3761(3) 0.8074(3) 0.024(2) Uani 1 1 d . . .
H77 H 1.1145 0.3570 0.8316 0.029 Uiso 1 1 calc R . .
C78 C 0.9391(3) 0.3106(3) 0.7407(2) 0.0175(18) Uani 1 1 d . . .
C79 C 0.9222(3) 0.2572(3) 0.7354(2) 0.0203(19) Uani 1 1 d . . .
H79 H 0.8888 0.2439 0.7478 0.024 Uiso 1 1 calc R . .
C80 C 0.9544(4) 0.2229(4) 0.7117(3) 0.030(2) Uani 1 1 d . . .
H80 H 0.9439 0.1856 0.7079 0.036 Uiso 1 1 calc R . .
C81 C 1.0019(4) 0.2438(3) 0.6939(2) 0.023(2) Uani 1 1 d . . .
H81 H 1.0244 0.2212 0.6771 0.027 Uiso 1 1 calc R . .
C82 C 1.0172(3) 0.2985(3) 0.7005(2) 0.0193(19) Uani 1 1 d . . .
C83 C 1.0666(3) 0.3227(3) 0.6783(3) 0.028(2) Uani 1 1 d . . .
H83A H 1.0541 0.3583 0.6658 0.042 Uiso 1 1 calc R . .
H83B H 1.0758 0.2984 0.6548 0.042 Uiso 1 1 calc R . .
H83C H 1.1019 0.3273 0.6997 0.042 Uiso 1 1 calc R . .
C84 C 0.9022(3) 0.3495(3) 0.7607(2) 0.0160(18) Uani 1 1 d . . .
H84 H 0.8685 0.3383 0.7738 0.019 Uiso 1 1 calc R . .
C85 C 0.9270(3) 0.6237(3) 0.7881(3) 0.023(2) Uani 1 1 d . . .
C86 C 0.9413(4) 0.6784(4) 0.7931(3) 0.033(2) Uani 1 1 d . . .
H86 H 0.9441 0.6951 0.8211 0.039 Uiso 1 1 calc R . .
C87 C 0.9513(5) 0.7081(4) 0.7570(3) 0.051(3) Uani 1 1 d . . .
H87 H 0.9607 0.7458 0.7597 0.061 Uiso 1 1 calc R . .
C88 C 0.9477(5) 0.6832(4) 0.7175(4) 0.061(3) Uani 1 1 d U . .
H88 H 0.9554 0.7032 0.6924 0.074 Uiso 1 1 calc R . .
C89 C 0.9327(5) 0.6282(4) 0.7135(3) 0.052(3) Uani 1 1 d U . .
C91 C 0.9252(3) 0.4618(3) 0.6671(2) 0.0172(18) Uani 1 1 d . . .
C92 C 0.9140(3) 0.4669(3) 0.6179(2) 0.0197(19) Uani 1 1 d . . .
C93 C 0.8643(3) 0.4942(4) 0.5978(3) 0.033(2) Uani 1 1 d . . .
H93 H 0.8362 0.5086 0.6152 0.039 Uiso 1 1 calc R . .
C94 C 0.8553(4) 0.5007(4) 0.5533(3) 0.040(3) Uani 1 1 d . . .
H94 H 0.8208 0.5191 0.5401 0.048 Uiso 1 1 calc R . .
C95 C 0.8955(4) 0.4808(4) 0.5273(3) 0.036(2) Uani 1 1 d . . .
H95 H 0.8895 0.4858 0.4964 0.044 Uiso 1 1 calc R . .
C96 C 0.9442(4) 0.4538(4) 0.5470(3) 0.030(2) Uani 1 1 d . . .
C97 C 0.9540(4) 0.4465(3) 0.5920(3) 0.027(2) Uani 1 1 d . . .
H97 H 0.9882 0.4274 0.6050 0.032 Uiso 1 1 calc R . .
C98 C 0.7707(3) 0.5225(3) 0.7666(2) 0.0197(19) Uani 1 1 d . . .
C99 C 0.7128(3) 0.5520(3) 0.7586(3) 0.024(2) Uani 1 1 d . . .
C100 C 0.6739(3) 0.5531(4) 0.7897(3) 0.030(2) Uani 1 1 d . . .
H100 H 0.6843 0.5360 0.8174 0.037 Uiso 1 1 calc R . .
C101 C 0.6193(4) 0.5794(4) 0.7804(3) 0.040(2) Uani 1 1 d DU . .
H101 H 0.5929 0.5806 0.8027 0.048 Uiso 0.684(6) 1 d P . .
C102 C 0.6041(4) 0.6036(4) 0.7404(3) 0.051(3) Uani 1 1 d U . .
H102 H 0.5662 0.6199 0.7338 0.061 Uiso 1 1 calc R . .
C104 C 0.6979(5) 0.5788(4) 0.7189(3) 0.053(3) Uani 1 1 d . . .
H104 H 0.7248 0.5797 0.6976 0.063 Uiso 1 1 calc R . .
C105 C 0.7750(3) 0.3304(3) 0.8327(3) 0.0180(19) Uani 1 1 d . . .
C106 C 0.7500(3) 0.2811(3) 0.8061(3) 0.0219(19) Uani 1 1 d . . .
C107 C 0.7315(5) 0.2367(5) 0.8281(4) 0.060(3) Uani 1 1 d U . .
H107 H 0.7342 0.2371 0.8592 0.072 Uiso 1 1 calc R . .
C103 C 0.6425(5) 0.6043(5) 0.7106(3) 0.057(3) Uani 1 1 d U . .
H103 H 0.6321 0.6221 0.6830 0.068 Uiso 0.316(6) 1 d P . .
C108 C 0.7088(6) 0.1914(5) 0.8050(4) 0.084(4) Uani 1 1 d U . .
H108 H 0.6944 0.1616 0.8202 0.092 Uiso 1 1 calc R . .
C90 C 0.9270(6) 0.6005(5) 0.6704(4) 0.078(4) Uani 1 1 d U . .
H90A H 0.9541 0.5693 0.6719 0.109 Uiso 1 1 calc R . .
H90B H 0.9371 0.6260 0.6480 0.109 Uiso 1 1 calc R . .
H90C H 0.8861 0.5878 0.6628 0.109 Uiso 1 1 calc R . .
C109 C 0.7070(5) 0.1888(4) 0.7590(4) 0.068(4) Uani 1 1 d . . .
H109 H 0.6951 0.1566 0.7432 0.082 Uiso 1 1 calc R . .
C110 C 0.7229(4) 0.2344(5) 0.7382(3) 0.046(3) Uani 1 1 d . . .
C111 C 0.7448(4) 0.2805(4) 0.7613(3) 0.034(2) Uani 1 1 d . . .
H111 H 0.7561 0.3116 0.7459 0.041 Uiso 1 1 calc R . .
C112 C 0.7267(3) 0.4245(4) 0.9727(3) 0.023(2) Uani 1 1 d . . .
C113 C 0.6635(3) 0.4212(4) 0.9831(3) 0.033(2) Uani 1 1 d . . .
C114 C 0.6414(4) 0.4637(5) 1.0059(3) 0.058(3) Uani 1 1 d . . .
H114 H 0.6666 0.4935 1.0151 0.070 Uiso 1 1 calc R . .
C115 C 0.5821(5) 0.4637(6) 1.0157(4) 0.082(4) Uani 1 1 d . . .
H115 H 0.5673 0.4930 1.0314 0.098 Uiso 1 1 calc R . .
C116 C 0.5468(4) 0.4201(6) 1.0019(4) 0.066(4) Uani 1 1 d . . .
H116 H 0.5071 0.4187 1.0085 0.079 Uiso 1 1 calc R . .
C117 C 0.5685(4) 0.3785(5) 0.9785(3) 0.048(3) Uani 1 1 d . . .
C118 C 0.6271(3) 0.3787(4) 0.9692(3) 0.033(2) Uani 1 1 d . . .
H118 H 0.6416 0.3495 0.9533 0.040 Uiso 1 1 calc R . .
C119 C 0.9047(3) 0.2814(3) 0.9334(3) 0.022(2) Uani 1 1 d . . .
C120 C 0.9344(4) 0.2343(4) 0.9466(3) 0.030(2) Uani 1 1 d . . .
H120 H 0.9697 0.2246 0.9349 0.036 Uiso 1 1 calc R . .
C121 C 0.9125(4) 0.2010(4) 0.9773(3) 0.031(2) Uani 1 1 d . . .
H121 H 0.9322 0.1682 0.9868 0.037 Uiso 1 1 calc R . .
C122 C 0.8618(3) 0.2166(3) 0.9935(3) 0.025(2) Uani 1 1 d . . .
H122 H 0.8460 0.1944 1.0145 0.030 Uiso 1 1 calc R . .
C123 C 0.8335(3) 0.2639(3) 0.9796(2) 0.0197(19) Uani 1 1 d . . .
C124 C 0.7787(4) 0.2822(4) 0.9987(3) 0.039(3) Uani 1 1 d . . .
H12A H 0.7881 0.3145 1.0170 0.058 Uiso 1 1 calc R . .
H12B H 0.7650 0.2528 1.0165 0.058 Uiso 1 1 calc R . .
H12C H 0.7474 0.2913 0.9748 0.058 Uiso 1 1 calc R . .
C125 C 0.9254(3) 0.3171(3) 0.9012(2) 0.0202(19) Uani 1 1 d . . .
H125 H 0.9609 0.3097 0.8889 0.024 Uiso 1 1 calc R . .
C126 C 0.9350(3) 0.5279(3) 1.0393(2) 0.022(2) Uani 1 1 d . . .
C127 C 0.9746(3) 0.5364(4) 1.0760(2) 0.026(2) Uani 1 1 d . . .
H127 H 1.0089 0.5581 1.0746 0.032 Uiso 1 1 calc R . .
C128 C 0.9639(4) 0.5130(4) 1.1151(3) 0.029(2) Uani 1 1 d . . .
H128 H 0.9908 0.5179 1.1411 0.035 Uiso 1 1 calc R . .
C129 C 0.9135(4) 0.4826(4) 1.1155(2) 0.026(2) Uani 1 1 d . . .
H129 H 0.9055 0.4666 1.1422 0.031 Uiso 1 1 calc R . .
C130 C 0.8737(3) 0.4745(3) 1.0779(3) 0.024(2) Uani 1 1 d . . .
C131 C 0.8197(3) 0.4403(4) 1.0784(3) 0.035(2) Uani 1 1 d . . .
H13A H 0.7843 0.4633 1.0728 0.052 Uiso 1 1 calc R . .
H13B H 0.8205 0.4228 1.1071 0.052 Uiso 1 1 calc R . .
H13C H 0.8187 0.4123 1.0556 0.052 Uiso 1 1 calc R . .
C132 C 0.9462(3) 0.5480(3) 0.9966(2) 0.0208(19) Uani 1 1 d . . .
H132 H 0.9783 0.5721 0.9939 0.025 Uiso 1 1 calc R . .
C133 C 0.9161(3) 0.5899(3) 0.8248(3) 0.0210(19) Uani 1 1 d . . .
H133 H 0.9200 0.6041 0.8537 0.025 Uiso 1 1 calc R . .
C134 C 0.7812(3) 0.5797(4) 0.9198(2) 0.023(2) Uani 1 1 d . . .
C135 C 0.7633(4) 0.6291(4) 0.9019(3) 0.028(2) Uani 1 1 d . . .
H135 H 0.7550 0.6334 0.8711 0.034 Uiso 1 1 calc R . .
C136 C 0.7575(4) 0.6727(4) 0.9297(3) 0.033(2) Uani 1 1 d . . .
H136 H 0.7463 0.7076 0.9182 0.040 Uiso 1 1 calc R . .
C137 C 0.7681(4) 0.6646(4) 0.9743(3) 0.030(2) Uani 1 1 d . . .
H137 H 0.7628 0.6935 0.9939 0.037 Uiso 1 1 calc R . .
C138 C 0.7866(3) 0.6141(4) 0.9903(3) 0.024(2) Uani 1 1 d . . .
C139 C 0.7990(4) 0.6036(4) 1.0393(3) 0.036(2) Uani 1 1 d . . .
H13D H 0.7813 0.5687 1.0462 0.054 Uiso 1 1 calc R . .
H13E H 0.7816 0.6329 1.0552 0.054 Uiso 1 1 calc R . .
H13F H 0.8419 0.6024 1.0481 0.054 Uiso 1 1 calc R . .
C140 C 0.7853(3) 0.5318(3) 0.8925(3) 0.0205(19) Uani 1 1 d . . .
H140 H 0.7747 0.5336 0.8617 0.025 Uiso 1 1 calc R . .
Cl9 Cl 0.18986(9) 0.08477(11) 0.19297(7) 0.0393(6) Uani 1 1 d . . .
Cl10 Cl 0.29907(9) 0.13118(10) 0.16869(7) 0.0347(6) Uani 1 1 d . . .
Cl11 Cl 0.66670(19) 0.5143(2) 0.11259(17) 0.147(2) Uani 1 1 d . . .
Cl12 Cl 0.78718(19) 0.5388(2) 0.14788(13) 0.1203(16) Uani 1 1 d . . .
Cl13 Cl 0.61295(17) 0.59240(18) 0.93521(14) 0.1086(13) Uani 1 1 d . . .
Cl14 Cl 0.51917(16) 0.67652(15) 0.91951(11) 0.0905(11) Uani 1 1 d . . .
C141 C 0.5916(6) 0.6588(6) 0.9199(5) 0.095(4) Uani 1 1 d . . .
H25Z H 0.6158 0.6841 0.9398 0.114 Uiso 1 1 calc R . .
H26Z H 0.6023 0.6651 0.8900 0.114 Uiso 1 1 calc R . .
Cl15 Cl 0.93149(13) 0.68578(14) 1.01106(11) 0.0718(9) Uani 1 1 d D . .
Cl16 Cl 0.91199(17) 0.72087(19) 0.91891(14) 0.1156(15) Uani 1 1 d D . .
C142 C 0.9543(6) 0.7229(7) 0.9705(4) 0.054(4) Uani 0.629(13) 1 d PD B 3
H15I H 0.9950 0.7110 0.9669 0.065 Uiso 0.629(13) 1 calc PR B 3
H16I H 0.9568 0.7613 0.9802 0.065 Uiso 0.629(13) 1 calc PR B 3
C143 C 0.9297(11) 0.6735(9) 0.9549(5) 0.054(4) Uani 0.371(13) 1 d PD B 4
H17I H 0.9696 0.6601 0.9503 0.065 Uiso 0.371(13) 1 calc PR B 4
H18I H 0.9018 0.6429 0.9476 0.065 Uiso 0.371(13) 1 calc PR B 4
C144 C 0.5929(5) 0.8521(5) 0.1418(3) 0.073(4) Uani 1 1 d . . .
H14A H 0.5781 0.8556 0.1703 0.110 Uiso 1 1 calc R . .
H14B H 0.6292 0.8736 0.1419 0.110 Uiso 1 1 calc R . .
H14C H 0.6014 0.8138 0.1364 0.110 Uiso 1 1 calc R . .
C145 C 0.5465(6) 0.8727(5) 0.1061(4) 0.076(3) Uani 1 1 d . . .
H14D H 0.5289 0.9072 0.1151 0.091 Uiso 1 1 calc R . .
H14E H 0.5640 0.8791 0.0787 0.091 Uiso 1 1 calc R . .
C146 C 0.4610(6) 0.8418(5) 0.0661(4) 0.076(3) Uani 1 1 d . . .
H14F H 0.4788 0.8391 0.0384 0.091 Uiso 1 1 calc R . .
H14G H 0.4466 0.8796 0.0689 0.091 Uiso 1 1 calc R . .
C147 C 0.4098(7) 0.8022(6) 0.0654(4) 0.110(5) Uani 1 1 d . . .
H14H H 0.4244 0.7649 0.0629 0.165 Uiso 1 1 calc R . .
H14I H 0.3800 0.8103 0.0403 0.165 Uiso 1 1 calc R . .
H14J H 0.3917 0.8058 0.0926 0.165 Uiso 1 1 calc R . .
C148 C 0.7146(6) 0.5329(8) 0.1603(5) 0.116(6) Uani 1 1 d . . .
H14K H 0.7015 0.5680 0.1717 0.140 Uiso 1 1 calc R . .
H14L H 0.7128 0.5049 0.1833 0.140 Uiso 1 1 calc R . .
C149 C 0.2679(3) 0.0843(4) 0.2028(2) 0.025(2) Uani 1 1 d . . .
H14M H 0.2827 0.0473 0.1974 0.030 Uiso 1 1 calc R . .
H14N H 0.2808 0.0937 0.2338 0.030 Uiso 1 1 calc R . .
O28 O 0.6757(3) 0.9775(3) 0.0881(2) 0.0491(19) Uani 1 1 d D . .
H23Z H 0.697(4) 0.955(3) 0.077(2) 0.074 Uiso 1 1 d D . .
H24Z H 0.697(2) 0.982(4) 0.112(3) 0.074 Uiso 1 1 d D . .
O27 O 0.5016(3) 0.8300(3) 0.0999(3) 0.073(2) Uani 1 1 d . . .

loop_
_atom_site_aniso_label
_atom_site_aniso_U_11
_atom_site_aniso_U_22
_atom_site_aniso_U_33
_atom_site_aniso_U_23
_atom_site_aniso_U_13
_atom_site_aniso_U_12
Ni1 0.0163(5) 0.0166(6) 0.0128(5) -0.0002(4) -0.0007(4) -0.0029(5)
Ni2 0.0169(5) 0.0141(6) 0.0128(5) -0.0022(4) 0.0010(4) -0.0003(4)
Ni3 0.0135(5) 0.0121(6) 0.0116(5) -0.0012(4) 0.0018(4) -0.0003(4)
Ni4 0.0147(5) 0.0118(6) 0.0129(5) -0.0006(4) 0.0019(4) -0.0009(4)
Ni5 0.0160(5) 0.0153(6) 0.0129(5) -0.0007(4) 0.0036(4) -0.0009(4)
Cl1 0.0531(15) 0.118(3) 0.0190(13) 0.0059(15) 0.0129(11) 0.0186(17)
Cl2 0.100(2) 0.0313(16) 0.0457(16) 0.0088(13) -0.0008(15) 0.0296(16)
Cl3 0.0661(16) 0.0317(15) 0.0405(15) 0.0175(12) 0.0092(12) 0.0090(13)
Cl4 0.092(2) 0.096(3) 0.0357(16) 0.0024(16) -0.0134(15) -0.058(2)
O1 0.022(3) 0.023(4) 0.015(3) -0.001(3) 0.005(2) -0.002(3)
O2 0.026(3) 0.023(4) 0.015(3) -0.002(3) 0.001(2) 0.001(3)
O3 0.016(3) 0.017(3) 0.021(3) -0.003(2) -0.001(2) 0.000(2)
O4 0.015(3) 0.020(3) 0.014(3) 0.000(2) 0.001(2) 0.004(2)
O5 0.014(3) 0.019(3) 0.014(3) 0.000(2) -0.003(2) 0.002(2)
O6 0.015(3) 0.034(4) 0.025(3) -0.011(3) -0.004(2) -0.002(3)
O7 0.015(3) 0.013(3) 0.019(3) 0.000(2) 0.006(2) -0.001(2)
O8 0.021(3) 0.017(3) 0.014(3) -0.004(2) 0.006(2) -0.001(2)
O9 0.021(3) 0.014(3) 0.013(3) 0.002(2) 0.002(2) 0.000(2)
O10 0.026(3) 0.018(3) 0.017(3) -0.006(3) 0.007(2) -0.004(3)
O11 0.019(3) 0.019(3) 0.015(3) 0.001(2) 0.003(2) -0.004(2)
O12 0.021(3) 0.017(3) 0.018(3) -0.002(2) 0.002(2) -0.003(2)
O29 0.020(3) 0.010(3) 0.015(3) -0.003(2) 0.003(2) -0.001(2)
O30 0.021(3) 0.007(3) 0.018(3) -0.005(2) 0.001(2) -0.001(2)
N1 0.018(3) 0.018(4) 0.014(3) -0.004(3) 0.002(3) -0.005(3)
N2 0.020(4) 0.016(4) 0.013(3) -0.009(3) -0.004(3) 0.002(3)
N3 0.029(4) 0.043(5) 0.028(4) -0.006(4) 0.015(3) -0.011(4)
N4 0.021(3) 0.010(4) 0.019(4) -0.005(3) -0.004(3) 0.001(3)
N5 0.020(3) 0.010(4) 0.014(3) 0.000(3) -0.001(3) 0.001(3)
N6 0.019(3) 0.019(4) 0.019(4) -0.001(3) 0.003(3) -0.008(3)
N7 0.022(4) 0.019(4) 0.017(4) 0.001(3) -0.003(3) -0.004(3)
N8 0.014(3) 0.018(4) 0.013(3) -0.001(3) 0.005(3) 0.001(3)
N9 0.019(3) 0.016(4) 0.016(4) -0.002(3) 0.003(3) 0.003(3)
N10 0.017(3) 0.018(4) 0.022(4) 0.006(3) 0.007(3) -0.005(3)
N11 0.022(4) 0.025(5) 0.039(4) 0.009(4) 0.017(3) 0.009(4)
N12 0.020(3) 0.014(4) 0.017(4) -0.002(3) 0.006(3) -0.008(3)
N13 0.020(3) 0.009(4) 0.013(3) -0.001(3) 0.003(3) -0.004(3)
N14 0.022(3) 0.015(4) 0.018(4) -0.001(3) 0.004(3) 0.003(3)
N15 0.020(3) 0.019(4) 0.016(4) 0.001(3) 0.002(3) 0.003(3)
N16 0.012(3) 0.019(4) 0.015(3) -0.002(3) 0.006(3) -0.003(3)
N17 0.012(3) 0.015(4) 0.013(3) -0.001(3) 0.003(2) -0.007(3)
N50 0.020(3) 0.018(4) 0.022(4) 0.000(3) 0.001(3) -0.005(3)
C1 0.025(4) 0.015(5) 0.017(5) 0.001(4) 0.004(3) -0.005(4)
C2 0.017(4) 0.032(6) 0.020(5) -0.013(4) 0.008(3) -0.009(4)
C3 0.028(5) 0.038(6) 0.021(5) -0.002(4) 0.001(4) 0.001(4)
C4 0.028(5) 0.065(8) 0.020(5) -0.010(5) 0.005(4) -0.004(5)
C5 0.036(5) 0.067(8) 0.023(5) -0.019(5) 0.011(4) 0.004(6)
C6 0.030(5) 0.051(7) 0.025(5) -0.013(5) 0.009(4) 0.008(5)
C7 0.028(5) 0.030(6) 0.024(5) -0.012(4) 0.006(4) -0.001(4)
C8 0.014(4) 0.023(5) 0.015(4) 0.000(4) 0.012(3) -0.001(4)
C9 0.021(4) 0.026(6) 0.011(4) -0.006(4) 0.003(3) 0.010(4)
C10 0.027(5) 0.029(6) 0.017(4) -0.009(4) 0.003(4) 0.004(4)
C11 0.039(5) 0.032(6) 0.022(5) -0.002(4) 0.002(4) 0.017(5)
C12 0.043(6) 0.043(7) 0.036(6) 0.000(5) -0.009(5) 0.029(5)
C13 0.022(5) 0.054(8) 0.032(5) -0.013(5) -0.008(4) 0.015(5)
C14 0.026(4) 0.028(6) 0.021(5) 0.002(4) 0.002(4) 0.008(4)
C15 0.024(4) 0.009(5) 0.026(5) -0.003(4) -0.004(3) 0.008(4)
C16 0.036(5) 0.016(5) 0.023(5) -0.001(4) -0.005(4) -0.005(4)
C17 0.033(5) 0.020(5) 0.030(5) 0.001(4) -0.001(4) 0.000(4)
C18 0.041(5) 0.021(6) 0.019(5) 0.005(4) 0.001(4) -0.001(4)
C19 0.029(4) 0.013(5) 0.015(4) -0.004(4) 0.002(3) 0.001(4)
C20 0.031(5) 0.018(5) 0.009(4) -0.004(4) 0.001(3) 0.004(4)
C21 0.050(6) 0.020(5) 0.016(5) -0.010(4) 0.001(4) -0.001(4)
C22 0.018(4) 0.027(5) 0.022(5) 0.004(4) 0.001(3) -0.008(4)
C23 0.016(4) 0.041(6) 0.039(6) 0.009(5) -0.003(4) -0.012(4)
C24 0.026(5) 0.048(7) 0.030(5) 0.005(5) -0.006(4) -0.024(5)
C25 0.034(5) 0.040(6) 0.021(5) -0.004(4) -0.005(4) -0.019(5)
C26 0.025(3) 0.024(3) 0.021(3) 0.001(2) 0.003(2) -0.010(3)
C27 0.042(5) 0.017(5) 0.022(5) -0.007(4) -0.001(4) -0.017(4)
C28 0.021(4) 0.027(5) 0.019(4) 0.005(4) 0.005(3) 0.002(4)
C29 0.024(4) 0.028(6) 0.017(4) 0.004(4) 0.004(3) -0.005(4)
C30 0.042(5) 0.023(6) 0.040(6) 0.013(5) -0.026(4) -0.016(5)
C31 0.055(6) 0.028(6) 0.044(6) 0.013(5) -0.018(5) -0.008(5)
C32 0.046(6) 0.038(7) 0.030(5) 0.018(5) -0.014(4) -0.016(5)
C33 0.023(4) 0.043(6) 0.011(4) 0.002(4) -0.008(3) -0.010(4)
C34 0.036(5) 0.032(6) 0.023(5) 0.012(4) -0.006(4) -0.014(4)
C35 0.020(4) 0.019(5) 0.017(4) 0.002(4) -0.005(3) -0.009(4)
C36 0.012(4) 0.022(6) 0.015(4) 0.001(4) 0.000(3) 0.000(4)
C37 0.018(4) 0.018(5) 0.015(4) -0.004(4) -0.002(3) -0.006(4)
C38 0.022(4) 0.020(5) 0.023(5) 0.001(4) 0.005(3) -0.006(4)
C39 0.033(5) 0.025(6) 0.019(5) 0.007(4) 0.001(4) -0.006(4)
C40 0.039(5) 0.040(7) 0.020(5) 0.007(4) 0.004(4) -0.002(5)
C41 0.037(5) 0.032(6) 0.026(5) -0.001(4) 0.011(4) 0.000(5)
C42 0.022(4) 0.034(6) 0.024(5) 0.001(4) 0.008(4) -0.003(4)
C43 0.020(4) 0.013(5) 0.023(5) -0.007(4) 0.001(4) 0.000(4)
C44 0.014(4) 0.019(5) 0.025(5) -0.004(4) -0.006(3) -0.002(4)
C45 0.034(5) 0.033(6) 0.035(6) -0.008(5) -0.005(4) -0.006(5)
C46 0.053(6) 0.040(7) 0.037(6) -0.009(5) -0.021(5) -0.004(5)
C47 0.051(6) 0.048(8) 0.054(7) 0.005(6) 0.004(6) -0.035(6)
C48 0.044(6) 0.057(8) 0.048(7) 0.005(6) -0.004(5) -0.018(6)
C49 0.021(5) 0.035(6) 0.047(6) 0.005(5) -0.007(4) -0.011(4)
C50 0.015(4) 0.018(5) 0.022(4) 0.002(4) 0.005(3) 0.000(4)
C51 0.035(5) 0.020(5) 0.020(5) -0.005(4) 0.005(4) 0.009(4)
C52 0.051(6) 0.027(6) 0.023(5) 0.011(4) -0.001(4) 0.015(5)
C53 0.046(6) 0.044(7) 0.012(5) 0.012(4) 0.001(4) 0.006(5)
C54 0.016(4) 0.028(6) 0.017(4) 0.004(4) -0.002(3) 0.001(4)
C55 0.039(5) 0.041(6) 0.009(4) 0.003(4) 0.005(4) 0.009(5)
C56 0.012(4) 0.013(5) 0.018(4) 0.001(4) 0.000(3) 0.002(4)
C57 0.021(4) 0.023(5) 0.022(5) -0.001(4) 0.003(4) 0.002(4)
C58 0.024(5) 0.023(6) 0.037(5) -0.003(4) -0.007(4) 0.002(4)
C59 0.037(5) 0.014(5) 0.034(5) 0.001(4) -0.004(4) 0.005(4)
C60 0.037(5) 0.010(5) 0.028(5) 0.001(4) 0.011(4) -0.002(4)
C61 0.021(4) 0.015(5) 0.021(4) 0.000(4) 0.006(3) -0.005(4)
C62 0.028(4) 0.012(5) 0.024(5) -0.001(4) 0.002(4) -0.003(4)
C63 0.025(4) 0.017(5) 0.016(4) -0.002(4) -0.004(3) 0.004(4)
C64 0.020(4) 0.021(5) 0.014(4) 0.005(4) 0.004(3) 0.004(4)
C65 0.021(4) 0.024(5) 0.020(4) 0.002(4) 0.006(3) -0.002(4)
C66 0.019(4) 0.045(7) 0.018(5) 0.002(4) 0.004(3) 0.012(4)
C67 0.033(5) 0.025(6) 0.020(5) -0.005(4) 0.006(4) 0.009(4)
C68 0.023(4) 0.017(5) 0.016(4) 0.000(4) 0.002(3) 0.001(4)
C69 0.045(5) 0.023(6) 0.025(5) -0.008(4) 0.009(4) -0.001(5)
C70 0.013(4) 0.011(5) 0.024(4) 0.005(4) 0.005(3) -0.001(3)
Ni6 0.0160(5) 0.0132(6) 0.0163(5) -0.0004(4) 0.0055(4) 0.0000(4)
Ni7 0.0236(5) 0.0119(6) 0.0187(5) 0.0019(5) 0.0096(4) 0.0011(5)
Ni8 0.0131(5) 0.0140(6) 0.0133(5) 0.0016(4) 0.0032(4) 0.0008(4)
Ni9 0.0174(5) 0.0257(7) 0.0131(5) -0.0001(5) 0.0025(4) 0.0028(5)
Ni10 0.0134(5) 0.0213(6) 0.0140(5) 0.0043(5) 0.0022(4) 0.0013(5)
Cl5 0.090(2) 0.072(2) 0.0280(14) 0.0071(14) 0.0279(13) 0.0417(17)
Cl6 0.0456(16) 0.150(3) 0.062(2) -0.005(2) 0.0074(14) -0.046(2)
Cl7 0.174(4) 0.115(3) 0.057(2) -0.057(2) 0.053(2) -0.096(3)
Cl8 0.089(3) 0.103(3) 0.050(2) 0.023(2) 0.004(2) 0.072(2)
Cl8B 0.033(3) 0.030(4) 0.042(4) 0.002(3) 0.014(3) 0.003(3)
O13 0.025(3) 0.019(3) 0.018(3) 0.006(3) 0.008(2) 0.004(3)
O14 0.024(3) 0.020(3) 0.014(3) 0.000(2) 0.006(2) 0.005(3)
O15 0.032(3) 0.020(4) 0.023(3) 0.010(3) 0.011(3) 0.006(3)
O16 0.018(3) 0.020(3) 0.012(3) 0.002(3) 0.002(2) 0.003(2)
O17 0.020(3) 0.028(4) 0.016(3) 0.007(3) 0.008(2) 0.005(3)
O18 0.020(3) 0.015(3) 0.014(3) 0.003(2) 0.006(2) 0.002(2)
O19 0.016(3) 0.014(3) 0.014(3) 0.006(2) 0.002(2) 0.000(2)
O20 0.018(3) 0.016(3) 0.015(3) 0.000(2) 0.007(2) -0.001(2)
O21 0.018(3) 0.027(4) 0.016(3) 0.006(3) 0.000(2) -0.002(3)
O22 0.017(3) 0.014(3) 0.020(3) 0.006(2) 0.006(2) 0.001(2)
O23 0.022(3) 0.018(3) 0.009(3) 0.002(2) 0.005(2) 0.002(2)
O24 0.015(3) 0.029(4) 0.015(3) 0.009(3) 0.004(2) 0.002(3)
O25 0.025(3) 0.028(4) 0.012(3) -0.001(3) 0.001(2) -0.002(3)
O26 0.021(3) 0.037(4) 0.021(3) 0.006(3) 0.005(2) 0.001(3)
N18 0.021(3) 0.010(4) 0.029(4) 0.001(3) 0.011(3) -0.007(3)
N19 0.035(4) 0.012(4) 0.012(4) 0.000(3) 0.009(3) 0.007(4)
N20 0.035(4) 0.025(5) 0.043(5) -0.012(4) 0.006(4) -0.011(4)
N21 0.020(3) 0.015(4) 0.015(3) 0.000(3) 0.002(3) 0.005(3)
N22 0.013(3) 0.015(4) 0.012(3) -0.004(3) 0.001(3) 0.004(3)
N23 0.025(4) 0.021(4) 0.020(4) 0.002(3) 0.009(3) -0.001(3)
N24 0.018(3) 0.013(4) 0.018(4) -0.002(3) 0.007(3) 0.001(3)
N25 0.045(4) 0.011(4) 0.033(4) 0.006(3) 0.019(3) 0.002(3)
N26 0.014(3) 0.018(4) 0.018(4) 0.001(3) 0.005(3) -0.002(3)
N27 0.015(3) 0.025(4) 0.020(4) 0.004(3) -0.004(3) 0.007(3)
N28 0.013(3) 0.023(4) 0.021(4) 0.002(3) 0.009(3) -0.004(3)
N29 0.028(4) 0.028(5) 0.031(4) 0.008(4) -0.009(3) 0.009(4)
N30 0.020(3) 0.029(5) 0.012(3) -0.002(3) 0.003(3) 0.000(3)
N31 0.016(3) 0.017(4) 0.014(3) -0.001(3) 0.004(3) 0.003(3)
N32 0.025(4) 0.028(5) 0.015(4) -0.006(3) -0.001(3) 0.002(3)
N33 0.021(3) 0.025(4) 0.016(4) -0.003(3) 0.003(3) 0.005(3)
N34 0.015(3) 0.019(4) 0.017(4) 0.005(3) -0.002(3) 0.000(3)
N35 0.014(3) 0.019(4) 0.012(3) 0.002(3) -0.001(3) 0.000(3)
C71 0.018(4) 0.026(6) 0.033(5) -0.004(4) 0.010(4) 0.001(4)
C72 0.020(5) 0.050(7) 0.039(6) 0.004(5) 0.007(4) 0.008(5)
C73 0.019(5) 0.051(7) 0.050(6) -0.006(5) 0.021(4) -0.003(5)
C74 0.029(5) 0.027(6) 0.038(6) -0.005(5) 0.020(4) -0.006(4)
C75 0.029(5) 0.018(5) 0.026(5) -0.007(4) 0.016(4) -0.005(4)
C76 0.030(5) 0.040(6) 0.030(5) 0.003(5) 0.017(4) -0.003(5)
C77 0.020(4) 0.025(6) 0.025(5) 0.003(4) 0.000(3) 0.006(4)
C78 0.021(4) 0.017(5) 0.015(4) 0.002(4) 0.000(3) 0.006(4)
C79 0.025(4) 0.018(5) 0.019(4) 0.000(4) 0.007(3) -0.005(4)
C80 0.046(6) 0.014(5) 0.029(5) 0.000(4) 0.006(4) -0.001(4)
C81 0.039(5) 0.019(5) 0.012(4) -0.003(4) 0.009(4) 0.008(4)
C82 0.022(4) 0.020(5) 0.015(4) 0.001(4) 0.002(3) 0.005(4)
C83 0.035(5) 0.023(5) 0.026(5) -0.004(4) 0.010(4) 0.004(4)
C84 0.016(4) 0.016(5) 0.016(4) 0.003(4) 0.002(3) -0.008(4)
C85 0.027(5) 0.012(5) 0.029(5) 0.003(4) 0.002(4) 0.002(4)
C86 0.041(5) 0.019(6) 0.038(6) 0.001(4) 0.004(4) -0.004(4)
C87 0.081(8) 0.020(6) 0.054(7) 0.009(5) 0.015(6) -0.009(6)
C88 0.108(8) 0.029(6) 0.052(6) 0.008(5) 0.030(6) -0.017(6)
C89 0.095(7) 0.026(6) 0.040(6) 0.002(5) 0.028(5) -0.011(5)
C91 0.021(4) 0.011(5) 0.020(4) 0.002(4) 0.004(3) -0.004(4)
C92 0.017(4) 0.018(5) 0.024(5) 0.007(4) 0.004(3) -0.002(4)
C93 0.018(4) 0.050(7) 0.031(5) 0.007(5) 0.008(4) -0.001(4)
C94 0.022(5) 0.069(8) 0.027(5) 0.018(5) 0.001(4) 0.006(5)
C95 0.043(5) 0.048(7) 0.018(5) 0.013(5) 0.004(4) 0.002(5)
C96 0.043(5) 0.032(6) 0.018(5) -0.002(4) 0.011(4) 0.011(5)
C97 0.031(5) 0.026(6) 0.023(5) 0.006(4) 0.004(4) 0.007(4)
C98 0.022(4) 0.019(5) 0.016(4) -0.003(4) -0.006(3) 0.001(4)
C99 0.031(5) 0.017(5) 0.023(5) -0.010(4) -0.006(4) 0.004(4)
C100 0.018(4) 0.029(6) 0.042(6) -0.004(4) -0.005(4) 0.007(4)
C101 0.037(3) 0.038(3) 0.044(3) -0.003(3) 0.003(3) 0.003(3)
C102 0.048(3) 0.049(4) 0.053(4) -0.006(3) -0.001(3) 0.008(3)
C104 0.076(7) 0.059(8) 0.022(5) 0.007(5) 0.004(5) 0.050(6)
C105 0.005(4) 0.015(5) 0.033(5) -0.002(4) -0.001(3) 0.005(3)
C106 0.017(4) 0.017(5) 0.030(5) 0.004(4) -0.003(3) -0.010(4)
C107 0.068(5) 0.055(5) 0.051(5) 0.010(4) -0.014(4) -0.020(4)
C103 0.059(3) 0.056(3) 0.054(3) 0.001(2) 0.002(2) 0.017(2)
C108 0.109(7) 0.054(7) 0.075(7) 0.015(6) -0.041(6) -0.032(6)
C90 0.127(7) 0.055(6) 0.059(6) 0.009(5) 0.040(6) -0.012(6)
C109 0.086(9) 0.026(7) 0.079(9) -0.008(6) -0.045(7) -0.012(6)
C110 0.043(6) 0.042(7) 0.052(7) -0.024(6) 0.008(5) -0.011(5)
C111 0.038(5) 0.029(6) 0.038(6) -0.013(5) 0.015(4) -0.016(5)
C112 0.017(4) 0.032(6) 0.021(5) 0.009(4) 0.006(4) 0.004(4)
C113 0.016(4) 0.058(7) 0.025(5) 0.010(5) 0.006(4) 0.001(5)
C114 0.039(6) 0.076(9) 0.067(8) -0.007(7) 0.032(5) -0.003(6)
C115 0.038(7) 0.114(13) 0.103(11) -0.002(9) 0.046(7) 0.002(8)
C116 0.025(6) 0.122(13) 0.055(8) 0.025(8) 0.022(5) 0.000(7)
C117 0.024(5) 0.092(10) 0.027(5) 0.019(6) 0.002(4) -0.018(6)
C118 0.024(5) 0.058(7) 0.017(5) 0.010(5) 0.002(4) -0.004(5)
C119 0.022(4) 0.019(5) 0.024(5) 0.005(4) -0.002(4) 0.004(4)
C120 0.026(5) 0.036(6) 0.031(5) 0.017(4) 0.014(4) 0.004(4)
C121 0.030(5) 0.023(6) 0.039(6) 0.014(4) 0.005(4) -0.003(4)
C122 0.031(5) 0.023(5) 0.022(5) 0.012(4) 0.009(4) 0.001(4)
C123 0.019(4) 0.028(5) 0.013(4) 0.004(4) 0.003(3) -0.006(4)
C124 0.042(5) 0.041(7) 0.037(6) 0.019(5) 0.021(4) 0.009(5)
C125 0.013(4) 0.027(5) 0.023(5) 0.011(4) 0.011(3) 0.005(4)
C126 0.021(4) 0.025(5) 0.021(5) -0.006(4) 0.003(3) 0.007(4)
C127 0.023(4) 0.033(6) 0.020(5) -0.007(4) -0.005(4) 0.000(4)
C128 0.035(5) 0.031(6) 0.020(5) -0.003(4) -0.005(4) 0.021(5)
C129 0.035(5) 0.029(6) 0.014(4) -0.001(4) 0.005(4) 0.014(4)
C130 0.030(5) 0.020(5) 0.023(5) 0.004(4) 0.007(4) 0.010(4)
C131 0.030(5) 0.056(7) 0.019(5) 0.007(5) 0.004(4) -0.002(5)
C132 0.019(4) 0.025(5) 0.018(4) -0.005(4) -0.002(3) 0.003(4)
C133 0.023(4) 0.017(5) 0.023(5) -0.005(4) -0.001(3) -0.001(4)
C134 0.020(4) 0.027(6) 0.021(5) -0.003(4) 0.002(3) 0.009(4)
C135 0.039(5) 0.026(6) 0.022(5) -0.004(4) 0.012(4) 0.007(4)
C136 0.043(5) 0.023(6) 0.033(6) 0.002(4) 0.005(4) 0.003(5)
C137 0.037(5) 0.025(6) 0.028(5) -0.014(4) -0.002(4) 0.000(4)
C138 0.023(4) 0.028(6) 0.023(5) -0.009(4) 0.013(4) 0.000(4)
C139 0.044(5) 0.046(7) 0.020(5) -0.012(4) 0.007(4) 0.013(5)
C140 0.018(4) 0.028(6) 0.017(4) -0.006(4) 0.007(3) 0.004(4)
Cl9 0.0284(11) 0.0570(18) 0.0322(13) -0.0019(12) 0.0028(9) -0.0072(12)
Cl10 0.0353(12) 0.0406(15) 0.0277(12) 0.0073(11) 0.0029(9) -0.0062(11)
Cl11 0.101(3) 0.195(6) 0.148(4) -0.053(4) 0.021(3) -0.012(3)
Cl12 0.124(3) 0.146(4) 0.097(3) -0.047(3) 0.039(3) -0.042(3)
Cl13 0.100(3) 0.099(3) 0.120(3) -0.018(3) -0.012(2) -0.017(3)
Cl14 0.107(3) 0.078(3) 0.081(2) -0.002(2) -0.009(2) -0.024(2)
C141 0.093(10) 0.097(12) 0.095(11) -0.004(9) 0.011(8) 0.025(9)
Cl15 0.0604(18) 0.071(2) 0.089(2) -0.0314(19) 0.0313(16) 0.0020(17)
Cl16 0.093(3) 0.129(4) 0.126(3) -0.010(3) 0.016(2) 0.041(3)
C142 0.037(8) 0.039(10) 0.081(11) 0.015(9) -0.011(7) 0.006(7)
C143 0.037(8) 0.039(10) 0.081(11) 0.015(9) -0.011(7) 0.006(7)
C144 0.093(9) 0.102(11) 0.022(6) 0.008(6) -0.004(6) 0.016(8)
C145 0.108(7) 0.079(8) 0.047(6) 0.007(5) 0.037(5) -0.003(7)
C146 0.108(7) 0.079(8) 0.047(6) 0.007(5) 0.037(5) -0.003(7)
C147 0.140(14) 0.125(14) 0.066(9) 0.016(9) 0.010(9) 0.052(12)
C148 0.086(10) 0.182(19) 0.083(11) -0.014(11) 0.021(8) -0.003(11)
C149 0.031(4) 0.023(5) 0.021(4) 0.007(4) 0.000(3) -0.006(4)
O28 0.033(4) 0.082(6) 0.033(4) 0.004(4) 0.007(3) -0.002(4)
O27 0.078(6) 0.066(6) 0.077(6) 0.004(5) 0.017(5) 0.010(5)

loop_
_atom_type_symbol
_atom_type_description
_atom_type_scat_dispersion_real
_atom_type_scat_dispersion_imag
_atom_type_scat_source
C C 0.0033 0.0016 'International Tables Vol C Tables 4.2.6.8 and 6.1.1.4'
H H 0.0000 0.0000 'International Tables Vol C Tables 4.2.6.8 and 6.1.1.4'
N N 0.0061 0.0033 'International Tables Vol C Tables 4.2.6.8 and 6.1.1.4'
O O 0.0106 0.0060 'International Tables Vol C Tables 4.2.6.8 and 6.1.1.4'
Cl Cl 0.1484 0.1585 'International Tables Vol C Tables 4.2.6.8 and 6.1.1.4'
Ni Ni 0.3393 1.1124 'International Tables Vol C Tables 4.2.6.8 and 6.1.1.4'

loop_
_geom_angle_atom_site_label_1
_geom_angle_atom_site_label_2
_geom_angle_atom_site_label_3
_geom_angle
O2 Ni1 N8 87.5(2)
O2 Ni1 N1 93.4(2)
N8 Ni1 N1 90.1(2)
O2 Ni1 N7 173.9(2)
N8 Ni1 N7 94.7(2)
N1 Ni1 N7 92.3(2)
O2 Ni1 N6 99.7(2)
N8 Ni1 N6 172.5(2)
N1 Ni1 N6 91.7(2)
N7 Ni1 N6 78.0(2)
O2 Ni1 N50 87.1(2)
N8 Ni1 N50 78.1(2)
N1 Ni1 N50 168.2(2)
N7 Ni1 N50 87.7(2)
N6 Ni1 N50 99.8(2)
O3 Ni2 O5 90.5(2)
O3 Ni2 N5 87.0(2)
O5 Ni2 N5 88.9(2)
O3 Ni2 N1 177.3(2)
O5 Ni2 N1 91.2(2)
N5 Ni2 N1 95.1(2)
O3 Ni2 O1 87.93(19)
O5 Ni2 O1 89.0(2)
N5 Ni2 O1 174.5(2)
N1 Ni2 O1 90.0(2)
O3 Ni2 N4 89.9(2)
O5 Ni2 N4 167.0(2)
N5 Ni2 N4 78.1(2)
N1 Ni2 N4 88.9(2)
O1 Ni2 N4 104.1(2)
O9 Ni3 O30 89.55(19)
O9 Ni3 O29 89.79(19)
O30 Ni3 O29 86.06(19)
O9 Ni3 O5 175.8(2)
O30 Ni3 O5 87.17(19)
O29 Ni3 O5 92.56(19)
O9 Ni3 O4 94.49(19)
O30 Ni3 O4 174.7(2)
O29 Ni3 O4 90.6(2)
O5 Ni3 O4 88.94(19)
O9 Ni3 O7 85.12(19)
O30 Ni3 O7 92.74(19)
O29 Ni3 O7 174.8(2)
O5 Ni3 O7 92.45(19)
O4 Ni3 O7 91.00(19)
O12 Ni4 O9 89.3(2)
O12 Ni4 O8 84.92(19)
O9 Ni4 O8 93.6(2)
O12 Ni4 N13 171.1(2)
O9 Ni4 N13 88.2(2)
O8 Ni4 N13 86.8(2)
O12 Ni4 N9 90.7(2)
O9 Ni4 N9 90.1(2)
O8 Ni4 N9 174.2(2)
N13 Ni4 N9 97.8(2)
O12 Ni4 N12 105.0(2)
O9 Ni4 N12 165.7(2)
O8 Ni4 N12 86.6(2)
N13 Ni4 N12 77.6(2)
N9 Ni4 N12 90.9(2)
N17 Ni5 O11 91.9(2)
N17 Ni5 N9 89.5(2)
O11 Ni5 N9 94.7(2)
N17 Ni5 N15 89.0(2)
O11 Ni5 N15 172.6(2)
N9 Ni5 N15 92.7(2)
N17 Ni5 N14 167.1(2)
O11 Ni5 N14 100.9(2)
N9 Ni5 N14 90.8(2)
N15 Ni5 N14 78.1(2)
N17 Ni5 N16 78.0(2)
O11 Ni5 N16 90.5(2)
N9 Ni5 N16 166.6(2)
N15 Ni5 N16 82.5(2)
N14 Ni5 N16 100.3(2)
C1 O1 Ni2 133.4(5)
C1 O2 Ni1 130.9(5)
C8 O3 Ni2 128.3(5)
C8 O4 Ni3 131.9(5)
N8 O5 Ni2 114.9(4)
N8 O5 Ni3 123.0(4)
Ni2 O5 Ni3 111.1(2)
N7 O6 H21Z 114(6)
C36 O7 Ni3 133.7(5)
C36 O8 Ni4 124.7(5)
N17 O9 Ni3 126.9(4)
N17 O9 Ni4 114.5(4)
Ni3 O9 Ni4 112.4(2)
N15 O10 H20Z 116(6)
C43 O11 Ni5 126.0(5)
C43 O12 Ni4 138.8(5)
N5 O29 Ni3 112.0(4)
N13 O30 Ni3 114.3(4)
N2 N1 Ni1 123.0(5)
N2 N1 Ni2 123.2(5)
Ni1 N1 Ni2 109.4(3)
N3 N2 N1 179.4(7)
C15 N4 C19 117.1(7)
C15 N4 Ni2 130.8(5)
C19 N4 Ni2 112.0(5)
C20 N5 O29 117.8(6)
C20 N5 Ni2 117.0(5)
O29 N5 Ni2 125.2(4)
C22 N6 C26 118.5(7)
C22 N6 Ni1 111.2(5)
C26 N6 Ni1 129.4(5)
C28 N7 O6 112.2(6)
C28 N7 Ni1 116.1(5)
O6 N7 Ni1 131.7(4)
C35 N8 O5 119.0(6)
C35 N8 Ni1 117.4(5)
O5 N8 Ni1 123.5(5)
N10 N9 Ni5 124.2(5)
N10 N9 Ni4 121.1(5)
Ni5 N9 Ni4 107.7(3)
N11 N10 N9 179.4(6)
C61 N12 C57 118.7(7)
C61 N12 Ni4 130.5(5)
C57 N12 Ni4 110.7(5)
C63 N13 O30 119.2(6)
C63 N13 Ni4 117.4(5)
O30 N13 Ni4 123.3(4)
C68 N14 C64 117.6(6)
C68 N14 Ni5 130.7(5)
C64 N14 Ni5 111.7(5)
C70 N15 O10 112.4(6)
C70 N15 Ni5 114.9(5)
O10 N15 Ni5 131.2(4)
C50 N16 C54 118.9(7)
C50 N16 Ni5 109.8(5)
C54 N16 Ni5 130.9(5)
C56 N17 O9 118.9(6)
C56 N17 Ni5 117.6(5)
O9 N17 Ni5 123.2(4)
C33 N50 C29 117.9(7)
C33 N50 Ni1 133.7(5)
C29 N50 Ni1 108.2(5)
O1 C1 O2 126.9(7)
O1 C1 C2 119.6(7)
O2 C1 C2 113.5(7)
C3 C2 C7 119.2(7)
C3 C2 C1 119.0(8)
C7 C2 C1 121.7(7)
C4 C3 C2 120.0(9)
C4 C3 H3 120.0
C2 C3 H3 120.0
C5 C4 C3 121.2(8)
C5 C4 Cl1 119.7(7)
C3 C4 Cl1 119.0(8)
C4 C5 C6 119.8(8)
C4 C5 H5 120.1
C6 C5 H5 120.1
C7 C6 C5 119.1(9)
C7 C6 H6 120.5
C5 C6 H6 120.5
C2 C7 C6 120.6(8)
C2 C7 H7 119.7
C6 C7 H7 119.7
O3 C8 O4 127.6(7)
O3 C8 C9 117.1(7)
O4 C8 C9 115.3(7)
C14 C9 C10 119.5(7)
C14 C9 C8 122.8(8)
C10 C9 C8 117.6(7)
C11 C10 C9 119.6(8)
C11 C10 H10 120.2
C9 C10 H10 120.2
C12 C11 C10 121.1(9)
C12 C11 Cl2 119.7(7)
C10 C11 Cl2 119.1(7)
C11 C12 C13 119.6(8)
C11 C12 H12 120.2
C13 C12 H12 120.2
C12 C13 C14 120.5(8)
C12 C13 H13 119.7
C14 C13 H13 119.7
C9 C14 C13 119.5(8)
C9 C14 H14 120.3
C13 C14 H14 120.3
N4 C15 C16 122.3(7)
N4 C15 C21 117.7(7)
C16 C15 C21 120.0(7)
C17 C16 C15 118.3(8)
C17 C16 H16 120.8
C15 C16 H16 120.8
C16 C17 C18 120.4(8)
C16 C17 H17 119.8
C18 C17 H17 119.8
C19 C18 C17 117.7(8)
C19 C18 H18 121.2
C17 C18 H18 121.2
N4 C19 C18 124.1(7)
N4 C19 C20 115.7(7)
C18 C19 C20 120.1(7)
N5 C20 C19 117.0(7)
N5 C20 H20 121.5
C19 C20 H20 121.5
C15 C21 H21A 109.5
C15 C21 H21B 109.5
H21A C21 H21B 109.5
C15 C21 H21C 109.5
H21A C21 H21C 109.5
H21B C21 H21C 109.5
N6 C22 C23 123.2(8)
N6 C22 C28 116.1(6)
C23 C22 C28 120.7(8)
C24 C23 C22 117.7(9)
C24 C23 H23 121.1
C22 C23 H23 121.1
C25 C24 C23 119.1(8)
C25 C24 H24 120.5
C23 C24 H24 120.5
C24 C25 C26 121.4(8)
C24 C25 H25 119.3
C26 C25 H25 119.3
N6 C26 C25 119.4(8)
N6 C26 C27 118.9(7)
C25 C26 C27 121.6(8)
C26 C27 H27A 109.5
C26 C27 H27B 109.5
H27A C27 H27B 109.5
C26 C27 H27C 109.5
H27A C27 H27C 109.5
H27B C27 H27C 109.5
N7 C28 C22 116.7(7)
N7 C28 H28 121.7
C22 C28 H28 121.7
N50 C29 C30 122.8(7)
N50 C29 C35 116.6(7)
C30 C29 C35 120.5(7)
C29 C30 C31 119.6(8)
C29 C30 H30 120.2
C31 C30 H30 120.2
C30 C31 C32 117.1(9)
C30 C31 H31 121.4
C32 C31 H31 121.4
C33 C32 C31 120.8(8)
C33 C32 H32 119.6
C31 C32 H32 119.6
N50 C33 C32 121.4(7)
N50 C33 C34 118.3(8)
C32 C33 C34 120.3(7)
C33 C34 H34A 109.5
C33 C34 H34B 109.5
H34A C34 H34B 109.5
C33 C34 H34C 109.5
H34A C34 H34C 109.5
H34B C34 H34C 109.5
N8 C35 C29 118.1(7)
N8 C35 H35 120.9
C29 C35 H35 120.9
O7 C36 O8 127.2(7)
O7 C36 C37 117.1(7)
O8 C36 C37 115.6(7)
C42 C37 C38 119.8(7)
C42 C37 C36 121.4(7)
C38 C37 C36 118.6(7)
C39 C38 C37 119.1(8)
C39 C38 H38 120.5
C37 C38 H38 120.5
C40 C39 C38 121.4(8)
C40 C39 Cl3 120.1(6)
C38 C39 Cl3 118.5(7)
C39 C40 C41 118.9(8)
C39 C40 H40 120.6
C41 C40 H40 120.6
C42 C41 C40 120.5(8)
C42 C41 H41 119.8
C40 C41 H41 119.8
C41 C42 C37 120.4(8)
C41 C42 H42 119.8
C37 C42 H42 119.8
O11 C43 O12 126.2(7)
O11 C43 C44 118.9(7)
O12 C43 C44 114.9(7)
C45 C44 C49 119.7(7)
C45 C44 C43 121.5(7)
C49 C44 C43 118.9(7)
C44 C45 C46 116.8(8)
C44 C45 H45 121.6
C46 C45 H45 121.6
C47 C46 C45 122.1(9)
C47 C46 Cl4 119.7(8)
C45 C46 Cl4 118.2(8)
C46 C47 C48 121.7(9)
C46 C47 H47 119.2
C48 C47 H47 119.2
C47 C48 C49 117.8(10)
C47 C48 H48 121.1
C49 C48 H48 121.1
C44 C49 C48 122.0(9)
C44 C49 H49 119.0
C48 C49 H49 119.0
N16 C50 C51 123.0(7)
N16 C50 C56 117.1(7)
C51 C50 C56 119.9(7)
C52 C51 C50 118.8(8)
C52 C51 H51 120.6
C50 C51 H51 120.6
C51 C52 C53 117.4(8)
C51 C52 H52 121.3
C53 C52 H52 121.3
C52 C53 C54 122.0(8)
C52 C53 H53 119.0
C54 C53 H53 119.0
N16 C54 C53 119.6(7)
N16 C54 C55 118.3(7)
C53 C54 C55 122.0(7)
C54 C55 H55A 109.5
C54 C55 H55B 109.5
H55A C55 H55B 109.5
C54 C55 H55C 109.5
H55A C55 H55C 109.5
H55B C55 H55C 109.5
N17 C56 C50 115.8(7)
N17 C56 H56 122.1
C50 C56 H56 122.1
N12 C57 C58 123.1(8)
N12 C57 C63 116.2(7)
C58 C57 C63 120.7(7)
C57 C58 C59 119.1(8)
C57 C58 H58 120.5
C59 C58 H58 120.5
C60 C59 C58 118.3(8)
C60 C59 H59 120.8
C58 C59 H59 120.8
C59 C60 C61 120.3(8)
C59 C60 H60 119.8
C61 C60 H60 119.8
N12 C61 C60 120.3(7)
N12 C61 C62 118.7(7)
C60 C61 C62 121.0(7)
C61 C62 H62A 109.5
C61 C62 H62B 109.5
H62A C62 H62B 109.5
C61 C62 H62C 109.5
H62A C62 H62C 109.5
H62B C62 H62C 109.5
N13 C63 C57 117.8(7)
N13 C63 H63 121.1
C57 C63 H63 121.1
N14 C64 C65 123.2(8)
N14 C64 C70 116.3(6)
C65 C64 C70 120.4(7)
C64 C65 C66 118.9(8)
C64 C65 H65 120.6
C66 C65 H65 120.6
C67 C66 C65 118.3(7)
C67 C66 H66 120.8
C65 C66 H66 120.8
C66 C67 C68 121.1(8)
C66 C67 H67 119.5
C68 C67 H67 119.4
N14 C68 C67 120.8(7)
N14 C68 C69 119.3(7)
C67 C68 C69 119.9(7)
C68 C69 H69A 109.5
C68 C69 H69B 109.5
H69A C69 H69B 109.5
C68 C69 H69C 109.5
H69A C69 H69C 109.5
H69B C69 H69C 109.5
N15 C70 C64 117.8(7)
N15 C70 H70 121.1
C64 C70 H70 121.1
O14 Ni6 N22 93.8(2)
O14 Ni6 N18 93.0(2)
N22 Ni6 N18 88.5(3)
O14 Ni6 N24 170.7(2)
N22 Ni6 N24 90.7(2)
N18 Ni6 N24 95.3(3)
O14 Ni6 N23 98.0(2)
N22 Ni6 N23 167.9(2)
N18 Ni6 N23 93.7(3)
N24 Ni6 N23 77.3(2)
O14 Ni6 N21 85.8(2)
N22 Ni6 N21 78.5(2)
N18 Ni6 N21 166.8(2)
N24 Ni6 N21 87.1(2)
N23 Ni6 N21 99.5(2)
N26 Ni7 O18 88.5(2)
N26 Ni7 O13 175.5(2)
O18 Ni7 O13 89.2(2)
N26 Ni7 O15 88.8(2)
O18 Ni7 O15 91.8(2)
O13 Ni7 O15 87.3(2)
N26 Ni7 N18 92.2(2)
O18 Ni7 N18 88.1(2)
O13 Ni7 N18 91.7(2)
O15 Ni7 N18 179.0(2)
N26 Ni7 N25 78.5(3)
O18 Ni7 N25 167.0(2)
O13 Ni7 N25 103.8(2)
O15 Ni7 N25 89.3(2)
N18 Ni7 N25 91.0(3)
O18 Ni8 O23 178.3(2)
O18 Ni8 O22 88.7(2)
O23 Ni8 O22 90.8(2)
O18 Ni8 O19 89.5(2)
O23 Ni8 O19 88.8(2)
O22 Ni8 O19 88.0(2)
O18 Ni8 O20 92.1(2)
O23 Ni8 O20 89.6(2)
O22 Ni8 O20 91.0(2)
O19 Ni8 O20 178.0(2)
O18 Ni8 O16 88.64(19)
O23 Ni8 O16 91.77(19)
O22 Ni8 O16 177.1(2)
O19 Ni8 O16 90.8(2)
O20 Ni8 O16 90.3(2)
O26 Ni9 N31 89.1(2)
O26 Ni9 N27 93.5(2)
N31 Ni9 N27 89.1(3)
O26 Ni9 N33 172.0(3)
N31 Ni9 N33 92.6(2)
N27 Ni9 N33 94.3(3)
O26 Ni9 N32 101.1(2)
N31 Ni9 N32 169.6(2)
N27 Ni9 N32 88.4(3)
N33 Ni9 N32 77.6(3)
O26 Ni9 N30 89.1(2)
N31 Ni9 N30 78.0(3)
N27 Ni9 N30 166.9(2)
N33 Ni9 N30 83.6(2)
N32 Ni9 N30 103.7(2)
O21 Ni10 O23 92.5(2)
O21 Ni10 N35 87.3(2)
O23 Ni10 N35 89.4(2)
O21 Ni10 N27 176.9(2)
O23 Ni10 N27 90.4(2)
N35 Ni10 N27 91.7(2)
O21 Ni10 O24 89.9(2)
O23 Ni10 O24 87.8(2)
N35 Ni10 O24 175.9(2)
N27 Ni10 O24 91.2(2)
O21 Ni10 N34 86.6(2)
O23 Ni10 N34 167.8(2)
N35 Ni10 N34 78.4(2)
N27 Ni10 N34 90.4(2)
O24 Ni10 N34 104.4(2)
C91 O13 Ni7 133.9(5)
C91 O14 Ni6 127.9(5)
C98 O15 Ni7 127.3(5)
C98 O16 Ni8 136.6(5)
N24 O17 H19Z 113(6)
N22 O18 Ni8 128.5(4)
N22 O18 Ni7 113.2(4)
Ni8 O18 Ni7 111.6(2)
N26 O19 Ni8 113.8(4)
C105 O20 Ni8 133.4(5)
C105 O21 Ni10 128.1(5)
N35 O22 Ni8 112.3(4)
N31 O23 Ni10 114.7(4)
N31 O23 Ni8 123.6(4)
Ni10 O23 Ni8 110.8(2)
C112 O24 Ni10 133.6(5)
N33 O25 H22Z 113(6)
C112 O26 Ni9 128.8(5)
N19 N18 Ni6 122.5(5)
N19 N18 Ni7 125.6(5)
Ni6 N18 Ni7 108.7(3)
N20 N19 N18 179.2(8)
C82 N21 C78 117.4(7)
C82 N21 Ni6 132.9(5)
C78 N21 Ni6 109.7(5)
C84 N22 O18 119.1(6)
C84 N22 Ni6 116.8(5)
O18 N22 Ni6 123.9(5)
C75 N23 C71 116.4(7)
C75 N23 Ni6 131.8(5)
C71 N23 Ni6 111.2(5)
C77 N24 O17 112.6(6)
C77 N24 Ni6 113.7(5)
O17 N24 Ni6 132.7(4)
C89 N25 C85 118.1(8)
C89 N25 Ni7 130.3(6)
C85 N25 Ni7 111.4(5)
C133 N26 O19 120.2(6)
C133 N26 Ni7 116.1(5)
O19 N26 Ni7 123.5(5)
N28 N27 Ni9 126.2(6)
N28 N27 Ni10 121.6(6)
Ni9 N27 Ni10 109.3(3)
N29 N28 N27 179.9(10)
C138 N30 C134 117.8(7)
C138 N30 Ni9 132.9(5)
C134 N30 Ni9 108.8(5)
C140 N31 O23 119.0(6)
C140 N31 Ni9 116.9(6)
O23 N31 Ni9 123.8(5)
C130 N32 C126 118.3(7)
C130 N32 Ni9 129.4(6)
C126 N32 Ni9 111.9(5)
C132 N33 O25 113.2(7)
C132 N33 Ni9 115.7(5)
O25 N33 Ni9 129.7(4)
C123 N34 C119 118.6(7)
C123 N34 Ni10 131.4(5)
C119 N34 Ni10 110.0(5)
C125 N35 O22 118.8(6)
C125 N35 Ni10 117.5(5)
O22 N35 Ni10 123.7(5)
N23 C71 C72 123.5(8)
N23 C71 C77 115.6(7)
C72 C71 C77 120.9(8)
C71 C72 C73 119.3(9)
C71 C72 H72 120.3
C73 C72 H72 120.3
C74 C73 C72 118.1(8)
C74 C73 H73 120.9
C72 C73 H73 120.9
C73 C74 C75 121.0(8)
C73 C74 H74 119.5
C75 C74 H74 119.5
N23 C75 C74 121.2(8)
N23 C75 C76 119.6(7)
C74 C75 C76 119.2(7)
C75 C76 H76A 109.5
C75 C76 H76B 109.5
H76A C76 H76B 109.5
C75 C76 H76C 109.5
H76A C76 H76C 109.5
H76B C76 H76C 109.5
N24 C77 C71 118.3(7)
N24 C77 H77 120.8
C71 C77 H77 120.8
N21 C78 C79 122.9(7)
N21 C78 C84 116.2(7)
C79 C78 C84 120.7(7)
C78 C79 C80 119.2(8)
C78 C79 H79 120.4
C80 C79 H79 120.4
C81 C80 C79 118.5(8)
C81 C80 H80 120.7
C79 C80 H80 120.7
C80 C81 C82 119.8(8)
C80 C81 H81 120.1
C82 C81 H81 120.1
N21 C82 C81 122.1(7)
N21 C82 C83 117.9(7)
C81 C82 C83 119.9(7)
C82 C83 H83A 109.5
C82 C83 H83B 109.5
H83A C83 H83B 109.5
C82 C83 H83C 109.5
H83A C83 H83C 109.5
H83B C83 H83C 109.5
N22 C84 C78 116.7(7)
N22 C84 H84 121.7
C78 C84 H84 121.6
N25 C85 C86 122.0(8)
N25 C85 C133 115.9(8)
C86 C85 C133 122.1(8)
C87 C86 C85 119.2(9)
C87 C86 H86 120.4
C85 C86 H86 120.4
C88 C87 C86 119.1(10)
C88 C87 H87 120.4
C86 C87 H87 120.4
C87 C88 C89 120.4(10)
C87 C88 H88 119.8
C89 C88 H88 119.8
N25 C89 C88 121.1(9)
N25 C89 C90 117.7(9)
C88 C89 C90 121.2(9)
O13 C91 O14 126.8(7)
O13 C91 C92 118.0(7)
O14 C91 C92 115.2(7)
C97 C92 C93 118.5(7)
C97 C92 C91 120.6(7)
C93 C92 C91 120.9(7)
C94 C93 C92 120.8(8)
C94 C93 H93 119.6
C92 C93 H93 119.6
C93 C94 C95 120.9(8)
C93 C94 H94 119.5
C95 C94 H94 119.5
C96 C95 C94 118.3(8)
C96 C95 H95 120.8
C94 C95 H95 120.8
C95 C96 C97 121.8(8)
C95 C96 Cl5 119.3(7)
C97 C96 Cl5 118.9(7)
C92 C97 C96 119.7(8)
C92 C97 H97 120.2
C96 C97 H97 120.2
O15 C98 O16 126.1(7)
O15 C98 C99 117.9(7)
O16 C98 C99 116.0(7)
C100 C99 C104 119.5(8)
C100 C99 C98 121.4(8)
C104 C99 C98 119.1(8)
C99 C100 C101 119.8(9)
C99 C100 H100 120.1
C101 C100 H100 120.1
C102 C101 C100 120.1(9)
C102 C101 Cl8B 111.0(8)
C100 C101 Cl8B 127.7(9)
C102 C101 H101 120.9(9)
C100 C101 H101 119.0(10)
C103 C102 C101 120.4(9)
C103 C102 H102 119.8
C101 C102 H102 119.8
C103 C104 C99 119.0(10)
C103 C104 H104 120.5
C99 C104 H104 120.5
O21 C105 O20 127.7(7)
O21 C105 C106 115.6(7)
O20 C105 C106 116.6(7)
C111 C106 C107 119.6(8)
C111 C106 C105 121.8(8)
C107 C106 C105 118.6(8)
C106 C107 C108 120.0(11)
C106 C107 H107 120.0
C108 C107 H107 120.0
C102 C103 C104 121.1(10)
C102 C103 Cl8 114.6(8)
C104 C103 Cl8 123.4(9)
C102 C103 H103 120.1(11)
C104 C103 H103 118.8(12)
C107 C108 C109 120.9(12)
C107 C108 H108 119.5
C109 C108 H108 119.6
C89 C90 H90A 109.5
C89 C90 H90B 109.5
H90A C90 H90B 109.5
C89 C90 H90C 109.5
H90A C90 H90C 109.5
H90B C90 H90C 109.5
C110 C109 C108 117.3(11)
C110 C109 H109 121.4
C108 C109 H109 121.4
C109 C110 C111 121.9(10)
C109 C110 Cl7 118.2(8)
C111 C110 Cl7 119.9(9)
C106 C111 C110 120.1(9)
C106 C111 H111 120.0
C110 C111 H111 120.0
O26 C112 O24 127.7(7)
O26 C112 C113 115.9(8)
O24 C112 C113 116.3(8)
C118 C113 C114 119.3(8)
C118 C113 C112 121.9(9)
C114 C113 C112 118.7(9)
C113 C114 C115 121.4(12)
C113 C114 H114 119.3
C115 C114 H114 119.3
C116 C115 C114 117.9(12)
C116 C115 H115 121.0
C114 C115 H115 121.0
C115 C116 C117 120.4(10)
C115 C116 H116 119.8
C117 C116 H116 119.8
C116 C117 C118 121.1(10)
C116 C117 Cl6 118.8(8)
C118 C117 Cl6 120.1(10)
C113 C118 C117 119.7(10)
C113 C118 H118 120.1
C117 C118 H118 120.2
N34 C119 C120 121.3(7)
N34 C119 C125 117.1(7)
C120 C119 C125 121.6(7)
C119 C120 C121 119.5(8)
C119 C120 H120 120.2
C121 C120 H120 120.3
C122 C121 C120 118.2(8)
C122 C121 H121 120.9
C120 C121 H121 120.9
C121 C122 C123 120.6(8)
C121 C122 H122 119.7
C123 C122 H122 119.7
N34 C123 C122 121.7(7)
N34 C123 C124 117.7(7)
C122 C123 C124 120.6(7)
C123 C124 H12A 109.5
C123 C124 H12B 109.5
H12A C124 H12B 109.5
C123 C124 H12C 109.5
H12A C124 H12C 109.5
H12B C124 H12C 109.5
N35 C125 C119 117.0(7)
N35 C125 H125 121.5
C119 C125 H125 121.5
N32 C126 C127 122.8(8)
N32 C126 C132 115.8(7)
C127 C126 C132 121.4(8)
C126 C127 C128 119.0(8)
C126 C127 H127 120.5
C128 C127 H127 120.5
C129 C128 C127 118.2(8)
C129 C128 H128 120.9
C127 C128 H128 120.9
C128 C129 C130 122.0(8)
C128 C129 H129 119.0
C130 C129 H129 119.0
N32 C130 C129 119.5(8)
N32 C130 C131 118.9(7)
C129 C130 C131 121.6(8)
C130 C131 H13A 109.5
C130 C131 H13B 109.5
H13A C131 H13B 109.5
C130 C131 H13C 109.5
H13A C131 H13C 109.5
H13B C131 H13C 109.5
N33 C132 C126 118.2(8)
N33 C132 H132 120.9
C126 C132 H132 120.9
N26 C133 C85 117.9(7)
N26 C133 H133 121.0
C85 C133 H133 121.0
N30 C134 C135 122.6(8)
N30 C134 C140 116.1(7)
C135 C134 C140 121.3(8)
C134 C135 C136 118.8(8)
C134 C135 H135 120.6
C136 C135 H135 120.6
C137 C136 C135 119.0(9)
C137 C136 H136 120.5
C135 C136 H136 120.5
C136 C137 C138 119.5(8)
C136 C137 H137 120.3
C138 C137 H137 120.3
N30 C138 C137 122.3(8)
N30 C138 C139 116.6(8)
C137 C138 C139 121.0(8)
C138 C139 H13D 109.5
C138 C139 H13E 109.5
H13D C139 H13E 109.5
C138 C139 H13F 109.5
H13D C139 H13F 109.5
H13E C139 H13F 109.5
N31 C140 C134 118.2(7)
N31 C140 H140 120.9
C134 C140 H140 120.9
Cl14 C141 Cl13 118.4(9)
Cl14 C141 H25Z 107.7
Cl13 C141 H25Z 107.7
Cl14 C141 H26Z 107.7
Cl13 C141 H26Z 107.7
H25Z C141 H26Z 107.1
Cl15 C142 Cl16 118.3(8)
Cl15 C142 H15I 107.8
Cl16 C142 H15I 107.8
Cl15 C142 H16I 107.7
Cl16 C142 H16I 107.7
H15I C142 H16I 107.1
Cl16 C143 Cl15 121.5(13)
Cl16 C143 H17I 106.9
Cl15 C143 H17I 106.9
Cl16 C143 H18I 107.0
Cl15 C143 H18I 107.0
H17I C143 H18I 106.7
C145 C144 H14A 109.5
C145 C144 H14B 109.5
H14A C144 H14B 109.5
C145 C144 H14C 109.5
H14A C144 H14C 109.5
H14B C144 H14C 109.5
O27 C145 C144 105.5(10)
O27 C145 H14D 110.6
C144 C145 H14D 110.6
O27 C145 H14E 110.7
C144 C145 H14E 110.7
H14D C145 H14E 108.8
O27 C146 C147 109.1(11)
O27 C146 H14F 109.9
C147 C146 H14F 109.9
O27 C146 H14G 109.9
C147 C146 H14G 109.9
H14F C146 H14G 108.3
C146 C147 H14H 109.5
C146 C147 H14I 109.5
H14H C147 H14I 109.5
C146 C147 H14J 109.5
H14H C147 H14J 109.5
H14I C147 H14J 109.5
Cl12 C148 Cl11 109.8(8)
Cl12 C148 H14K 109.7
Cl11 C148 H14K 109.7
Cl12 C148 H14L 109.7
Cl11 C148 H14L 109.7
H14K C148 H14L 108.2
Cl9 C149 Cl10 111.4(4)
Cl9 C149 H14M 109.3
Cl10 C149 H14M 109.3
Cl9 C149 H14N 109.3
Cl10 C149 H14N 109.3
H14M C149 H14N 108.0
C146 O27 C145 110.4(10)

loop_
_geom_bond_atom_site_label_1
_geom_bond_atom_site_label_2
_geom_bond_distance
Ni1 O2 1.994(5)
Ni1 N8 2.012(6)
Ni1 N1 2.052(6)
Ni1 N7 2.062(6)
Ni1 N6 2.127(6)
Ni1 N50 2.210(6)
Ni2 O3 2.029(5)
Ni2 O5 2.034(5)
Ni2 N5 2.048(6)
Ni2 N1 2.058(6)
Ni2 O1 2.095(5)
Ni2 N4 2.144(6)
Ni3 O9 2.028(5)
Ni3 O30 2.030(5)
Ni3 O29 2.033(5)
Ni3 O5 2.040(5)
Ni3 O4 2.066(5)
Ni3 O7 2.105(5)
Ni4 O12 2.031(5)
Ni4 O9 2.032(5)
Ni4 O8 2.037(5)
Ni4 N13 2.038(6)
Ni4 N9 2.079(6)
Ni4 N12 2.182(6)
Ni5 N17 2.018(6)
Ni5 O11 2.041(5)
Ni5 N9 2.079(6)
Ni5 N15 2.107(6)
Ni5 N14 2.130(6)
Ni5 N16 2.152(6)
Cl1 C4 1.741(9)
Cl2 C11 1.742(9)
Cl3 C39 1.736(9)
Cl4 C46 1.724(9)
O1 C1 1.250(8)
O2 C1 1.263(9)
O3 C8 1.246(9)
O4 C8 1.277(9)
O5 N8 1.359(7)
O6 N7 1.386(8)
O6 H21Z 0.83(2)
O7 C36 1.254(9)
O8 C36 1.269(9)
O9 N17 1.361(7)
O10 N15 1.392(8)
O10 H20Z 0.84(2)
O11 C43 1.257(9)
O12 C43 1.264(9)
O29 N5 1.364(7)
O30 N13 1.340(7)
N1 N2 1.215(8)
N2 N3 1.148(8)
N4 C15 1.342(9)
N4 C19 1.353(9)
N5 C20 1.289(9)
N6 C22 1.339(10)
N6 C26 1.358(10)
N7 C28 1.277(9)
N8 C35 1.271(9)
N9 N10 1.217(9)
N10 N11 1.157(9)
N12 C61 1.340(9)
N12 C57 1.347(9)
N13 C63 1.278(9)
N14 C68 1.344(10)
N14 C64 1.358(9)
N15 C70 1.265(9)
N16 C50 1.342(9)
N16 C54 1.360(9)
N17 C56 1.282(9)
N50 C33 1.349(9)
N50 C29 1.356(9)
C1 C2 1.505(10)
C2 C3 1.383(11)
C2 C7 1.388(11)
C3 C4 1.371(11)
C3 H3 0.9500
C4 C5 1.369(13)
C5 C6 1.389(12)
C5 H5 0.9500
C6 C7 1.390(11)
C6 H6 0.9500
C7 H7 0.9500
C8 C9 1.504(10)
C9 C14 1.377(11)
C9 C10 1.403(11)
C10 C11 1.384(11)
C10 H10 0.9500
C11 C12 1.366(12)
C12 C13 1.376(13)
C12 H12 0.9500
C13 C14 1.408(11)
C13 H13 0.9500
C14 H14 0.9500
C15 C16 1.405(11)
C15 C21 1.493(10)
C16 C17 1.375(11)
C16 H16 0.9500
C17 C18 1.375(11)
C17 H17 0.9500
C18 C19 1.375(11)
C18 H18 0.9500
C19 C20 1.468(11)
C20 H20 0.9500
C21 H21A 0.9800
C21 H21B 0.9800
C21 H21C 0.9800
C22 C23 1.397(10)
C22 C28 1.463(11)
C23 C24 1.372(12)
C23 H23 0.9500
C24 C25 1.361(12)
C24 H24 0.9500
C25 C26 1.393(11)
C25 H25 0.9500
C26 C27 1.474(11)
C27 H27A 0.9800
C27 H27B 0.9800
C27 H27C 0.9800
C28 H28 0.9500
C29 C30 1.365(11)
C29 C35 1.455(10)
C30 C31 1.387(11)
C30 H30 0.9500
C31 C32 1.396(12)
C31 H31 0.9500
C32 C33 1.367(12)
C32 H32 0.9500
C33 C34 1.486(11)
C34 H34A 0.9800
C34 H34B 0.9800
C34 H34C 0.9800
C35 H35 0.9500
C36 C37 1.517(10)
C37 C42 1.380(10)
C37 C38 1.391(11)
C38 C39 1.389(10)
C38 H38 0.9500
C39 C40 1.375(11)
C40 C41 1.387(12)
C40 H40 0.9500
C41 C42 1.381(11)
C41 H41 0.9500
C42 H42 0.9500
C43 C44 1.505(10)
C44 C45 1.371(11)
C44 C49 1.392(11)
C45 C46 1.440(12)
C45 H45 0.9500
C46 C47 1.342(13)
C47 C48 1.348(13)
C47 H47 0.9500
C48 C49 1.406(12)
C48 H48 0.9500
C49 H49 0.9500
C50 C51 1.390(11)
C50 C56 1.455(10)
C51 C52 1.383(11)
C51 H51 0.9500
C52 C53 1.385(12)
C52 H52 0.9500
C53 C54 1.384(11)
C53 H53 0.9500
C54 C55 1.486(11)
C55 H55A 0.9800
C55 H55B 0.9800
C55 H55C 0.9800
C56 H56 0.9500
C57 C58 1.370(11)
C57 C63 1.454(11)
C58 C59 1.380(11)
C58 H58 0.9500
C59 C60 1.374(11)
C59 H59 0.9500
C60 C61 1.406(11)
C60 H60 0.9500
C61 C62 1.485(10)
C62 H62A 0.9800
C62 H62B 0.9800
C62 H62C 0.9800
C63 H63 0.9500
C64 C65 1.376(10)
C64 C70 1.471(11)
C65 C66 1.381(11)
C65 H65 0.9500
C66 C67 1.357(11)
C66 H66 0.9500
C67 C68 1.398(10)
C67 H67 0.9500
C68 C69 1.492(11)
C69 H69A 0.9800
C69 H69B 0.9800
C69 H69C 0.9800
C70 H70 0.9500
Ni6 O14 1.990(5)
Ni6 N22 2.015(6)
Ni6 N18 2.046(7)
Ni6 N24 2.128(6)
Ni6 N23 2.145(6)
Ni6 N21 2.151(7)
Ni7 N26 2.036(6)
Ni7 O18 2.036(5)
Ni7 O13 2.075(5)
Ni7 O15 2.077(5)
Ni7 N18 2.090(6)
Ni7 N25 2.135(7)
Ni8 O18 2.030(5)
Ni8 O23 2.034(5)
Ni8 O22 2.045(5)
Ni8 O19 2.049(5)
Ni8 O20 2.075(5)
Ni8 O16 2.079(5)
Ni9 O26 2.009(5)
Ni9 N31 2.022(6)
Ni9 N27 2.062(7)
Ni9 N33 2.092(7)
Ni9 N32 2.151(6)
Ni9 N30 2.187(7)
Ni10 O21 2.020(5)
Ni10 O23 2.027(5)
Ni10 N35 2.030(6)
Ni10 N27 2.073(7)
Ni10 O24 2.090(5)
Ni10 N34 2.158(7)
Cl5 C96 1.745(9)
Cl6 C117 1.699(11)
Cl7 C110 1.723(11)
Cl8 C103 1.686(11)
Cl8B C101 1.516(11)
O13 C91 1.259(9)
O14 C91 1.264(9)
O15 C98 1.258(9)
O16 C98 1.270(9)
O17 N24 1.374(8)
O17 H19Z 0.83(2)
O18 N22 1.350(7)
O19 N26 1.332(8)
O20 C105 1.267(9)
O21 C105 1.259(9)
O22 N35 1.359(8)
O23 N31 1.359(8)
O24 C112 1.269(10)
O25 N33 1.379(8)
O25 H22Z 0.84(2)
O26 C112 1.246(10)
N18 N19 1.203(9)
N19 N20 1.165(9)
N21 C82 1.335(9)
N21 C78 1.364(9)
N22 C84 1.282(9)
N23 C75 1.343(10)
N23 C71 1.360(10)
N24 C77 1.282(9)
N25 C89 1.348(11)
N25 C85 1.355(10)
N26 C133 1.288(10)
N27 N28 1.209(9)
N28 N29 1.156(9)
N30 C138 1.341(10)
N30 C134 1.362(10)
N31 C140 1.267(10)
N32 C130 1.357(10)
N32 C126 1.368(10)
N33 C132 1.274(9)
N34 C123 1.336(9)
N34 C119 1.365(10)
N35 C125 1.281(10)
C71 C72 1.369(11)
C71 C77 1.469(11)
C72 C73 1.374(12)
C72 H72 0.9500
C73 C74 1.345(12)
C73 H73 0.9500
C74 C75 1.407(11)
C74 H74 0.9500
C75 C76 1.497(12)
C76 H76A 0.9800
C76 H76B 0.9800
C76 H76C 0.9800
C77 H77 0.9500
C78 C79 1.370(11)
C78 C84 1.458(11)
C79 C80 1.381(11)
C79 H79 0.9500
C80 C81 1.371(11)
C80 H80 0.9500
C81 C82 1.396(11)
C81 H81 0.9500
C82 C83 1.506(11)
C83 H83A 0.9800
C83 H83B 0.9800
C83 H83C 0.9800
C84 H84 0.9500
C85 C86 1.385(12)
C85 C133 1.445(11)
C86 C87 1.372(13)
C86 H86 0.9500
C87 C88 1.353(14)
C87 H87 0.9500
C88 C89 1.393(14)
C88 H88 0.9500
C89 C90 1.480(14)
C91 C92 1.506(11)
C92 C97 1.376(11)
C92 C93 1.390(11)
C93 C94 1.367(11)
C93 H93 0.9500
C94 C95 1.377(12)
C94 H94 0.9500
C95 C96 1.363(12)
C95 H95 0.9500
C96 C97 1.387(11)
C97 H97 0.9500
C98 C99 1.496(11)
C99 C100 1.382(12)
C99 C104 1.391(12)
C100 C101 1.395(11)
C100 H100 0.9500
C101 C102 1.370(14)
C102 C103 1.342(16)
C102 H102 0.9500
C104 C103 1.400(13)
C104 H104 0.9500
C105 C106 1.530(11)
C106 C111 1.367(11)
C106 C107 1.377(12)
C107 C108 1.384(16)
C107 H107 0.9500
C108 C109 1.410(16)
C108 H108 0.9500
C90 H90A 0.9800
C90 H90B 0.9800
C90 H90C 0.9800
C109 C110 1.358(15)
C109 H109 0.9500
C110 C111 1.394(13)
C111 H111 0.9500
C112 C113 1.512(11)
C113 C118 1.365(13)
C113 C114 1.386(14)
C114 C115 1.418(13)
C114 H114 0.9500
C115 C116 1.373(17)
C115 H115 0.9500
C116 C117 1.378(16)
C116 H116 0.9500
C117 C118 1.396(12)
C118 H118 0.9500
C119 C120 1.375(11)
C119 C125 1.444(11)
C120 C121 1.387(11)
C120 H120 0.9500
C121 C122 1.365(11)
C121 H121 0.9500
C122 C123 1.370(11)
C122 H122 0.9500
C123 C124 1.510(11)
C124 H12A 0.9800
C124 H12B 0.9800
C124 H12C 0.9800
C125 H125 0.9500
C126 C127 1.369(10)
C126 C132 1.455(11)
C127 C128 1.380(11)
C127 H127 0.9500
C128 C129 1.366(12)
C128 H128 0.9500
C129 C130 1.389(11)
C129 H129 0.9500
C130 C131 1.490(11)
C131 H13A 0.9800
C131 H13B 0.9800
C131 H13C 0.9800
C132 H132 0.9500
C133 H133 0.9500
C134 C135 1.373(12)
C134 C140 1.453(11)
C135 C136 1.385(12)
C135 H135 0.9500
C136 C137 1.377(11)
C136 H136 0.9500
C137 C138 1.379(12)
C137 H137 0.9500
C138 C139 1.520(11)
C139 H13D 0.9800
C139 H13E 0.9800
C139 H13F 0.9800
C140 H140 0.9500
Cl9 C149 1.762(8)
Cl10 C149 1.763(8)
Cl11 C148 1.772(14)
Cl12 C148 1.746(13)
Cl13 C141 1.748(14)
Cl14 C141 1.701(13)
C141 H25Z 0.9900
C141 H26Z 0.9900
Cl15 C142 1.678(13)
Cl15 C143 1.748(17)
Cl16 C143 1.622(16)
Cl16 C142 1.748(12)
C142 H15I 0.9900
C142 H16I 0.9900
C143 H17I 0.9900
C143 H18I 0.9900
C144 C145 1.511(14)
C144 H14A 0.9800
C144 H14B 0.9800
C144 H14C 0.9800
C145 O27 1.458(14)
C145 H14D 0.9900
C145 H14E 0.9900
C146 O27 1.332(13)
C146 C147 1.515(17)
C146 H14F 0.9900
C146 H14G 0.9900
C147 H14H 0.9800
C147 H14I 0.9800
C147 H14J 0.9800
C148 H14K 0.9900
C148 H14L 0.9900
C149 H14M 0.9900
C149 H14N 0.9900

loop_
_geom_torsion_atom_site_label_1
_geom_torsion_atom_site_label_2
_geom_torsion_atom_site_label_3
_geom_torsion_atom_site_label_4
_geom_torsion
O1 C1 C2 C3 172.0(7)
O2 C1 C2 C3 -8.4(10)
O1 C1 C2 C7 -11.4(11)
O2 C1 C2 C7 168.2(7)
C7 C2 C3 C4 0.2(12)
C1 C2 C3 C4 176.8(8)
C2 C3 C4 C5 -0.7(14)
C2 C3 C4 Cl1 179.3(6)
C3 C4 C5 C6 0.1(14)
Cl1 C4 C5 C6 -179.9(7)
C4 C5 C6 C7 1.0(14)
C3 C2 C7 C6 0.9(12)
C1 C2 C7 C6 -175.6(7)
C5 C6 C7 C2 -1.5(13)
O3 C8 C9 C14 -163.8(7)
O4 C8 C9 C14 18.6(10)
O3 C8 C9 C10 15.4(10)
O4 C8 C9 C10 -162.1(7)
C14 C9 C10 C11 -2.1(11)
C8 C9 C10 C11 178.6(7)
C9 C10 C11 C12 1.6(12)
C9 C10 C11 Cl2 -178.8(6)
C10 C11 C12 C13 -0.3(14)
Cl2 C11 C12 C13 -179.9(7)
C11 C12 C13 C14 -0.4(14)
C10 C9 C14 C13 1.4(11)
C8 C9 C14 C13 -179.4(7)
C12 C13 C14 C9 -0.1(13)
C19 N4 C15 C16 4.1(11)
C19 N4 C15 C21 -176.1(7)
N4 C15 C16 C17 -1.7(11)
C21 C15 C16 C17 178.6(7)
C15 C16 C17 C18 -1.7(12)
C16 C17 C18 C19 2.4(12)
C15 N4 C19 C18 -3.4(11)
C15 N4 C19 C20 176.9(6)
C17 C18 C19 N4 0.2(12)
C17 C18 C19 C20 179.9(7)
O29 N5 C20 C19 176.7(6)
N4 C19 C20 N5 3.4(10)
C18 C19 C20 N5 -176.3(7)
C26 N6 C22 C23 6.6(12)
C26 N6 C22 C28 -174.9(7)
N6 C22 C23 C24 0.5(13)
C28 C22 C23 C24 -177.9(8)
C22 C23 C24 C25 -6.0(13)
C23 C24 C25 C26 4.5(13)
C22 N6 C26 C25 -8.1(11)
C22 N6 C26 C27 173.8(7)
C24 C25 C26 N6 2.6(12)
C24 C25 C26 C27 -179.3(8)
O6 N7 C28 C22 -177.7(6)
N6 C22 C28 N7 -11.7(11)
C23 C22 C28 N7 166.8(7)
C33 N50 C29 C30 -4.3(12)
C33 N50 C29 C35 172.1(7)
N50 C29 C30 C31 0.7(14)
C35 C29 C30 C31 -175.6(9)
C29 C30 C31 C32 2.6(15)
C30 C31 C32 C33 -2.4(15)
C29 N50 C33 C32 4.4(12)
C29 N50 C33 C34 -173.7(7)
C31 C32 C33 N50 -1.1(14)
C31 C32 C33 C34 177.0(9)
O5 N8 C35 C29 -175.5(6)
N50 C29 C35 N8 5.4(11)
C30 C29 C35 N8 -178.1(8)
O7 C36 C37 C42 26.6(10)
O8 C36 C37 C42 -156.4(7)
O7 C36 C37 C38 -147.7(7)
O8 C36 C37 C38 29.2(9)
C42 C37 C38 C39 -1.5(11)
C36 C37 C38 C39 172.9(7)
C37 C38 C39 C40 2.5(12)
C37 C38 C39 Cl3 -177.6(6)
C38 C39 C40 C41 -0.8(13)
Cl3 C39 C40 C41 179.3(6)
C39 C40 C41 C42 -1.9(13)
C40 C41 C42 C37 2.9(12)
C38 C37 C42 C41 -1.2(11)
C36 C37 C42 C41 -175.4(7)
O11 C43 C44 C45 12.6(11)
O12 C43 C44 C45 -166.9(7)
O11 C43 C44 C49 -167.9(7)
O12 C43 C44 C49 12.7(11)
C49 C44 C45 C46 -1.0(12)
C43 C44 C45 C46 178.6(8)
C44 C45 C46 C47 1.6(15)
C44 C45 C46 Cl4 -177.6(7)
C45 C46 C47 C48 -0.7(17)
Cl4 C46 C47 C48 178.4(9)
C46 C47 C48 C49 -0.7(17)
C45 C44 C49 C48 -0.3(13)
C43 C44 C49 C48 -179.9(8)
C47 C48 C49 C44 1.2(15)
C54 N16 C50 C51 -3.4(11)
C54 N16 C50 C56 174.6(6)
N16 C50 C51 C52 -0.8(12)
C56 C50 C51 C52 -178.8(7)
C50 C51 C52 C53 4.6(12)
C51 C52 C53 C54 -4.3(13)
C50 N16 C54 C53 3.7(10)
C50 N16 C54 C55 -172.7(7)
C52 C53 C54 N16 0.2(13)
C52 C53 C54 C55 176.4(8)
O9 N17 C56 C50 -179.3(6)
N16 C50 C56 N17 4.0(10)
C51 C50 C56 N17 -177.9(7)
C61 N12 C57 C58 -2.8(11)
C61 N12 C57 C63 177.7(7)
N12 C57 C58 C59 0.6(13)
C63 C57 C58 C59 -180.0(8)
C57 C58 C59 C60 1.7(13)
C58 C59 C60 C61 -1.6(12)
C57 N12 C61 C60 2.8(10)
C57 N12 C61 C62 -175.8(7)
C59 C60 C61 N12 -0.6(12)
C59 C60 C61 C62 178.0(7)
O30 N13 C63 C57 180.0(6)
N12 C57 C63 N13 1.1(11)
C58 C57 C63 N13 -178.3(7)
C68 N14 C64 C65 3.7(11)
C68 N14 C64 C70 -175.4(6)
N14 C64 C65 C66 -2.8(12)
C70 C64 C65 C66 176.2(7)
C64 C65 C66 C67 0.4(11)
C65 C66 C67 C68 1.0(12)
C64 N14 C68 C67 -2.1(10)
C64 N14 C68 C69 178.8(7)
C66 C67 C68 N14 -0.1(12)
C66 C67 C68 C69 178.9(7)
O10 N15 C70 C64 -179.1(6)
N14 C64 C70 N15 5.6(10)
C65 C64 C70 N15 -173.5(7)
C75 N23 C71 C72 -7.4(13)
C75 N23 C71 C77 171.1(7)
N23 C71 C72 C73 4.6(15)
C77 C71 C72 C73 -173.8(9)
C71 C72 C73 C74 0.2(15)
C72 C73 C74 C75 -1.8(15)
C71 N23 C75 C74 5.6(12)
C71 N23 C75 C76 -173.8(8)
C73 C74 C75 N23 -1.3(14)
C73 C74 C75 C76 178.1(9)
O17 N24 C77 C71 -178.7(7)
N23 C71 C77 N24 4.5(12)
C72 C71 C77 N24 -177.0(8)
C82 N21 C78 C79 4.3(11)
C82 N21 C78 C84 -170.3(6)
N21 C78 C79 C80 -1.9(12)
C84 C78 C79 C80 172.4(7)
C78 C79 C80 C81 -0.7(12)
C79 C80 C81 C82 0.9(12)
C78 N21 C82 C81 -4.1(11)
C78 N21 C82 C83 173.1(7)
C80 C81 C82 N21 1.6(12)
C80 C81 C82 C83 -175.6(7)
O18 N22 C84 C78 172.9(6)
N21 C78 C84 N22 2.6(10)
C79 C78 C84 N22 -172.1(7)
C89 N25 C85 C86 4.1(13)
C89 N25 C85 C133 -177.5(8)
N25 C85 C86 C87 -2.0(13)
C133 C85 C86 C87 179.7(8)
C85 C86 C87 C88 -0.8(16)
C86 C87 C88 C89 1.4(19)
C85 N25 C89 C88 -3.5(16)
C85 N25 C89 C90 178.8(10)
C87 C88 C89 N25 1(2)
C87 C88 C89 C90 178.4(12)
O13 C91 C92 C97 171.1(8)
O14 C91 C92 C97 -7.5(11)
O13 C91 C92 C93 -6.4(12)
O14 C91 C92 C93 175.0(8)
C97 C92 C93 C94 0.0(14)
C91 C92 C93 C94 177.6(8)
C92 C93 C94 C95 -0.7(15)
C93 C94 C95 C96 1.0(15)
C94 C95 C96 C97 -0.6(15)
C94 C95 C96 Cl5 -179.2(8)
C93 C92 C97 C96 0.5(13)
C91 C92 C97 C96 -177.1(8)
C95 C96 C97 C92 -0.2(14)
Cl5 C96 C97 C92 178.5(7)
Ni7 O15 C98 O16 -14.6(12)
Ni7 O15 C98 C99 165.3(5)
Ni8 O16 C98 O15 7.5(13)
Ni8 O16 C98 C99 -172.5(5)
O15 C98 C99 C100 -161.9(8)
O16 C98 C99 C100 18.1(12)
O15 C98 C99 C104 18.2(12)
O16 C98 C99 C104 -161.8(8)
C104 C99 C100 C101 2.2(14)
C98 C99 C100 C101 -177.8(8)
C99 C100 C101 C102 0.6(14)
C99 C100 C101 Cl8B 167.0(9)
C100 C101 C102 C103 -3.0(17)
Cl8B C101 C102 C103 -171.5(10)
C100 C99 C104 C103 -2.7(16)
C98 C99 C104 C103 177.3(10)
Ni10 O21 C105 O20 -16.0(11)
Ni10 O21 C105 C106 163.4(5)
Ni8 O20 C105 O21 10.6(11)
Ni8 O20 C105 C106 -168.8(5)
O21 C105 C106 C111 177.1(7)
O20 C105 C106 C111 -3.5(11)
O21 C105 C106 C107 -1.8(12)
O20 C105 C106 C107 177.6(9)
C111 C106 C107 C108 1.3(17)
C105 C106 C107 C108 -179.8(10)
C101 C102 C103 C104 2.5(19)
C101 C102 C103 Cl8 171.8(9)
C99 C104 C103 C102 0.4(19)
C99 C104 C103 Cl8 -168.0(10)
C106 C107 C108 C109 3(2)
C107 C108 C109 C110 -6.1(19)
C108 C109 C110 C111 5.1(17)
C108 C109 C110 Cl7 -175.5(9)
C107 C106 C111 C110 -2.3(14)
C105 C106 C111 C110 178.7(8)
C109 C110 C111 C106 -1.0(16)
Cl7 C110 C111 C106 179.6(7)
O26 C112 C113 C118 -174.8(8)
O24 C112 C113 C118 3.1(12)
O26 C112 C113 C114 7.9(12)
O24 C112 C113 C114 -174.2(8)
C118 C113 C114 C115 1.0(16)
C112 C113 C114 C115 178.4(10)
C113 C114 C115 C116 0.0(19)
C114 C115 C116 C117 -1.3(19)
C115 C116 C117 C118 1.7(17)
C115 C116 C117 Cl6 -177.9(10)
C114 C113 C118 C117 -0.6(14)
C112 C113 C118 C117 -177.9(8)
C116 C117 C118 C113 -0.7(14)
Cl6 C117 C118 C113 178.9(7)
C123 N34 C119 C120 0.2(12)
C123 N34 C119 C125 179.7(7)
N34 C119 C120 C121 0.2(13)
C125 C119 C120 C121 -179.4(8)
C119 C120 C121 C122 -0.2(13)
C120 C121 C122 C123 0.0(13)
C119 N34 C123 C122 -0.5(11)
C119 N34 C123 C124 177.7(7)
C121 C122 C123 N34 0.4(13)
C121 C122 C123 C124 -177.8(8)
O22 N35 C125 C119 -178.4(6)
N34 C119 C125 N35 -1.5(11)
C120 C119 C125 N35 178.0(8)
C130 N32 C126 C127 -4.0(12)
C130 N32 C126 C132 173.7(7)
N32 C126 C127 C128 2.4(13)
C132 C126 C127 C128 -175.2(8)
C126 C127 C128 C129 -0.6(12)
C127 C128 C129 C130 0.5(13)
C126 N32 C130 C129 3.8(12)
C126 N32 C130 C131 -177.0(7)
C128 C129 C130 N32 -2.1(13)
C128 C129 C130 C131 178.6(8)
O25 N33 C132 C126 178.9(6)
N32 C126 C132 N33 -7.5(11)
C127 C126 C132 N33 170.3(8)
O19 N26 C133 C85 179.7(6)
N25 C85 C133 N26 -0.8(11)
C86 C85 C133 N26 177.6(8)
C138 N30 C134 C135 2.5(11)
C138 N30 C134 C140 -175.1(7)
N30 C134 C135 C136 -0.6(13)
C140 C134 C135 C136 176.9(7)
C134 C135 C136 C137 -1.9(13)
C135 C136 C137 C138 2.6(13)
C134 N30 C138 C137 -1.8(11)
C134 N30 C138 C139 177.7(7)
C136 C137 C138 N30 -0.7(13)
C136 C137 C138 C139 179.8(8)
O23 N31 C140 C134 177.4(6)
N30 C134 C140 N31 -3.8(11)
C135 C134 C140 N31 178.6(8)
C143 Cl15 C142 Cl16 36.6(12)
C143 Cl16 C142 Cl15 -39.4(13)
C142 Cl16 C143 Cl15 39.0(12)
C142 Cl15 C143 Cl16 -41.6(13)
C147 C146 O27 C145 -170.3(10)
C144 C145 O27 C146 -174.2(9)
